data_1571747
loop_
_publ_author_name
'Zhu, Mengjie'
'Wang, Puzhao'
'Wu, Zhengqiu'
'Zhong, Yangfa'
'Su, Laiman'
'Xin, Yuquan'
'Spokoyny, Alexander M.'
'Zou, Chao'
'Mu, Xin'

_publ_section_title
;
 A Pd-catalyzed route to carborane-fused boron heterocycles.
;
_journal_issue 27
_journal_name_full 'Chemical science'
_journal_page_first 10392
_journal_page_last 10401
_journal_paper_doi 10.1039/d4sc02214a
_journal_volume 15
_journal_year 2024
_chemical_formula_moiety 'C18 H20 B10 N2'
_chemical_formula_sum 'C18 H20 B10 N2'
_chemical_formula_weight 372.46
_chemical_name_systematic 123
_space_group_crystal_system monoclinic
_space_group_IT_number 4
_space_group_name_Hall 'P 2yb'
_space_group_name_H-M_alt 'P 1 21 1'
_atom_sites_solution_hydrogens geom
_atom_sites_solution_primary iterative
_audit_creation_date 2023-09-26
_audit_creation_method
;
Olex2 1.5
(compiled 2023.08.24 svn.re1ec1418 for OlexSys, GUI svn.r6817)
;
_audit_update_record
;
2024-01-04 deposited with the CCDC.	2024-05-28 downloaded from the CCDC.
;
_cell_angle_alpha 90
_cell_angle_beta 94.249(15)
_cell_angle_gamma 90
_cell_formula_units_Z 4
_cell_length_a 7.3214(15)
_cell_length_b 22.248(4)
_cell_length_c 12.425(3)
_cell_measurement_reflns_used 5164
_cell_measurement_temperature 302.00
_cell_measurement_theta_max 68.022
_cell_measurement_theta_min 3.567
_cell_volume 2018.3(7)
_computing_cell_refinement 'SAINT V8.40B (?, 2016)'
_computing_data_reduction 'SAINT V8.40B (?, 2016)'
_computing_molecular_graphics 'Olex2 1.5 (Dolomanov et al., 2009)'
_computing_publication_material 'Olex2 1.5 (Dolomanov et al., 2009)'
_computing_structure_refinement 'SHELXL 2018/3 (Sheldrick, 2015)'
_computing_structure_solution 'olex2.solve 1.5 (Bourhis et al., 2015)'
_diffrn_ambient_temperature 302.00
_diffrn_measured_fraction_theta_full 0.998
_diffrn_measured_fraction_theta_max 0.991
_diffrn_measurement_device_type 'Bruker D8 VENTURE'
_diffrn_measurement_method '\f and \w scans'
_diffrn_radiation_type CuK\a
_diffrn_radiation_wavelength 1.54178
_diffrn_reflns_av_R_equivalents 0.0842
_diffrn_reflns_av_unetI/netI 0.0739
_diffrn_reflns_Laue_measured_fraction_full 0.998
_diffrn_reflns_Laue_measured_fraction_max 0.991
_diffrn_reflns_limit_h_max 8
_diffrn_reflns_limit_h_min -8
_diffrn_reflns_limit_k_max 23
_diffrn_reflns_limit_k_min -26
_diffrn_reflns_limit_l_max 14
_diffrn_reflns_limit_l_min -14
_diffrn_reflns_number 17104
_diffrn_reflns_point_group_measured_fraction_full 0.911
_diffrn_reflns_point_group_measured_fraction_max 0.902
_diffrn_reflns_theta_full 67.679
_diffrn_reflns_theta_max 68.420
_diffrn_reflns_theta_min 3.567
_diffrn_source_current 1.1
_diffrn_source_power 0.05500000000000001
_diffrn_source_voltage 50.0
_diffrn_standards_number 0
_exptl_absorpt_coefficient_mu 0.474
_exptl_absorpt_correction_T_max 0.7531
_exptl_absorpt_correction_T_min 0.6209
_exptl_absorpt_correction_type multi-scan
_exptl_absorpt_process_details
;
SADABS-2016/2 (Bruker,2016/2) was used for absorption correction.
wR2(int) was 0.1450 before and 0.0613 after correction.
The Ratio of minimum to maximum transmission is 0.8245.
The \l/2 correction factor is Not present.
;
_exptl_crystal_colour 'clear light colourless'
_exptl_crystal_colour_lustre clear
_exptl_crystal_colour_modifier light
_exptl_crystal_colour_primary colourless
_exptl_crystal_density_diffrn 1.226
_exptl_crystal_description block
_exptl_crystal_F_000 768
_exptl_crystal_size_max 0.13
_exptl_crystal_size_mid 0.12
_exptl_crystal_size_min 0.11
_refine_diff_density_max 0.223
_refine_diff_density_min -0.175
_refine_diff_density_rms 0.041
_refine_ls_abs_structure_details
;
 Flack x determined using 2007 quotients [(I+)-(I-)]/[(I+)+(I-)]
 (Parsons, Flack and Wagner, Acta Cryst. B69 (2013) 249-259).
;
_refine_ls_abs_structure_Flack -0.2(2)
_refine_ls_extinction_coef 0.0025(4)
_refine_ls_extinction_expression Fc^*^=kFc[1+0.001xFc^2^\l^3^/sin(2\q)]^-1/4^
_refine_ls_extinction_method 'SHELXL-2018/3 (Sheldrick 2018)'
_refine_ls_goodness_of_fit_ref 1.050
_refine_ls_hydrogen_treatment constr
_refine_ls_matrix_type full
_refine_ls_number_parameters 542
_refine_ls_number_reflns 6680
_refine_ls_number_restraints 1
_refine_ls_restrained_S_all 1.050
_refine_ls_R_factor_all 0.0660
_refine_ls_R_factor_gt 0.0442
_refine_ls_shift/su_max 0.001
_refine_ls_shift/su_mean 0.000
_refine_ls_structure_factor_coef Fsqd
_refine_ls_weighting_details 'w=1/[\s^2^(Fo^2^)+(0.0690P)^2^] where P=(Fo^2^+2Fc^2^)/3'
_refine_ls_weighting_scheme calc
_refine_ls_wR_factor_gt 0.1126
_refine_ls_wR_factor_ref 0.1219
_reflns_Friedel_coverage 0.772
_reflns_Friedel_fraction_full 0.819
_reflns_Friedel_fraction_max 0.809
_reflns_number_gt 5371
_reflns_number_total 6680
_reflns_threshold_expression 'I > 2\s(I)'
_cod_data_source_file d4sc02214a2.cif
_cod_data_source_block cu_20230925_zm_hdlg_zmj_4_57_0
_cod_depositor_comments 'Adding full bibliography for 1571739--1571749.cif.'
_cod_original_cell_volume 2018.2(7)
_cod_database_code 1571747
_shelx_shelxl_version_number 2018/3
_shelx_space_group_comment
;
The symmetry employed for this shelxl refinement is uniquely defined
by the following loop, which should always be used as a source of
symmetry information in preference to the above space-group names.
They are only intended as comments.
;
_shelx_estimated_absorpt_t_max 0.950
_shelx_estimated_absorpt_t_min 0.941
_olex2_refinement_description
;
1. Fixed Uiso
 At 1.2 times of:
  All B(H) groups, All C(H) groups
2.a Aromatic/amide H refined with riding coordinates:
 C2(H2), C4(H4), C5(H5), C6(H6), C7(H7), C10(H10), C13(H13), C14(H14),
 C15(H15A), C16(H16), C19(H19A), C21(H21), C22(H22), C23(H23), C24(H24),
 C28(H28), C31(H31), C32(H32), C33(H33), C34(H34)
2.b Boron cage BH refined with riding coordinates:
 B12(H12), B13(H13A), B14(H14A), B15(H15), C17(H17), B17(H17A), B18(H18),
 C18(H18A), B19(H19), B20(H20), B3(H3), B4(H4A), B5(H5A), B6(H6A), B7(H7A),
 B8(H8), B9(H9), B10(H10A), C35(H35), C36(H36)
;
_olex2_submission_special_instructions 'No special instructions were received'

loop_
_space_group_symop_operation_xyz
'x, y, z'
'-x, y+1/2, -z'

loop_
_atom_site_label
_atom_site_type_symbol
_atom_site_fract_x
_atom_site_fract_y
_atom_site_fract_z
_atom_site_U_iso_or_equiv
_atom_site_adp_type
_atom_site_occupancy
_atom_site_site_symmetry_order
_atom_site_calc_flag
_atom_site_refinement_flags_posn
_atom_site_refinement_flags_adp
_atom_site_refinement_flags_occupancy
_atom_site_disorder_assembly
_atom_site_disorder_group
N1 N 0.9075(4) 0.38698(12) 0.8063(2) 0.0433(6) Uani 1 1 d . . . . .
C1 C 0.9771(5) 0.42191(14) 0.7252(3) 0.0444(8) Uani 1 1 d . . . . .
N2 N 0.7510(4) 0.38466(12) 0.5791(2) 0.0480(7) Uani 1 1 d . . . . .
C2 C 1.1193(5) 0.45565(14) 0.7690(3) 0.0473(8) Uani 1 1 d . . . . .
H2 H 1.188705 0.482544 0.731794 0.057 Uiso 1 1 calc R U . . .
C3 C 1.1434(5) 0.44284(14) 0.8806(3) 0.0457(8) Uani 1 1 d . . . . .
C4 C 1.2645(5) 0.46327(16) 0.9661(3) 0.0584(10) Uani 1 1 d . . . . .
H4 H 1.355150 0.491156 0.953647 0.070 Uiso 1 1 calc R U . . .
C5 C 1.2469(6) 0.44155(17) 1.0677(4) 0.0639(11) Uani 1 1 d . . . . .
H5 H 1.326751 0.454740 1.124558 0.077 Uiso 1 1 calc R U . . .
C6 C 1.1112(6) 0.39996(17) 1.0875(3) 0.0652(11) Uani 1 1 d . . . . .
H6 H 1.101178 0.386321 1.157534 0.078 Uiso 1 1 calc R U . . .
C7 C 0.9916(6) 0.37857(16) 1.0058(3) 0.0596(10) Uani 1 1 d . . . . .
H7 H 0.902288 0.350462 1.019650 0.071 Uiso 1 1 calc R U . . .
C8 C 1.0081(5) 0.40013(14) 0.9024(3) 0.0446(8) Uani 1 1 d . . . . .
C9 C 0.9021(5) 0.41994(15) 0.6139(3) 0.0468(9) Uani 1 1 d . . . . .
C10 C 0.9624(6) 0.45075(17) 0.5270(3) 0.0609(10) Uani 1 1 d . . . . .
H10 H 1.060773 0.477243 0.528705 0.073 Uiso 1 1 calc R U . . .
B11 B 0.6567(5) 0.34401(16) 0.6521(3) 0.0433(9) Uani 1 1 d . . . . .
C11 C 0.8471(6) 0.43474(17) 0.4344(3) 0.0583(10) Uani 1 1 d . . . . .
C12 C 0.7159(5) 0.39367(16) 0.4684(3) 0.0520(9) Uani 1 1 d . . . . .
B12 B 0.4159(6) 0.32989(17) 0.6506(4) 0.0535(10) Uani 1 1 d . . . . .
H12 H 0.315490 0.348460 0.589186 0.064 Uiso 1 1 calc R U . . .
C13 C 0.5818(6) 0.37007(17) 0.3978(3) 0.0590(10) Uani 1 1 d . . . . .
H13 H 0.495594 0.343564 0.422050 0.071 Uiso 1 1 calc R U . . .
B13 B 0.5715(6) 0.27054(18) 0.6224(4) 0.0503(9) Uani 1 1 d . . . . .
H13A H 0.574192 0.250101 0.541882 0.060 Uiso 1 1 calc R U . . .
C14 C 0.5763(7) 0.3862(2) 0.2902(4) 0.0753(12) Uani 1 1 d . . . . .
H14 H 0.486424 0.370453 0.241327 0.090 Uiso 1 1 calc R U . . .
B14 B 0.3924(6) 0.25772(18) 0.7069(4) 0.0568(11) Uani 1 1 d . . . . .
H14A H 0.275892 0.228647 0.680805 0.068 Uiso 1 1 calc R U . . .
B15 B 0.7742(6) 0.27979(15) 0.7087(3) 0.0457(9) Uani 1 1 d . . . . .
H15 H 0.907554 0.264667 0.683572 0.055 Uiso 1 1 calc R U . . .
C15 C 0.7072(7) 0.4263(2) 0.2551(4) 0.0777(13) Uani 1 1 d . . . . .
H15A H 0.703786 0.436385 0.182289 0.093 Uiso 1 1 calc R U . . .
B16 B 0.7492(5) 0.34580(16) 0.7865(3) 0.0428(9) Uani 1 1 d . . . . .
C16 C 0.8394(7) 0.4510(2) 0.3246(4) 0.0739(12) Uani 1 1 d . . . . .
H16 H 0.923252 0.478174 0.299883 0.089 Uiso 1 1 calc R U . . .
C17 C 0.3820(5) 0.32004(15) 0.7843(3) 0.0554(9) Uani 1 1 d . . . . .
H17 H 0.247174 0.332863 0.810522 0.066 Uiso 1 1 calc R U . . .
B17 B 0.5260(5) 0.37522(17) 0.7536(4) 0.0500(10) Uani 1 1 d . . . . .
H17A H 0.495046 0.423491 0.758134 0.060 Uiso 1 1 calc R U . . .
B18 B 0.5680(6) 0.33240(17) 0.8723(4) 0.0539(11) Uani 1 1 d . . . . .
H18 H 0.565202 0.352791 0.952809 0.065 Uiso 1 1 calc R U . . .
C18 C 0.6052(5) 0.23348(15) 0.7433(3) 0.0524(9) Uani 1 1 d . . . . .
H18A H 0.628803 0.184697 0.740162 0.063 Uiso 1 1 calc R U . . .
B19 B 0.4845(6) 0.25967(18) 0.8445(4) 0.0545(10) Uani 1 1 d . . . . .
H19 H 0.427510 0.232182 0.907588 0.065 Uiso 1 1 calc R U . . .
B20 B 0.7223(6) 0.27289(17) 0.8447(3) 0.0496(9) Uani 1 1 d . . . . .
H20 H 0.820906 0.253821 0.906601 0.060 Uiso 1 1 calc R U . . .
B1 B 0.1251(5) 0.65734(16) 0.6177(3) 0.0439(8) Uani 1 1 d . . . . .
B2 B 0.2199(5) 0.65406(16) 0.7536(3) 0.0422(8) Uani 1 1 d . . . . .
B3 B 0.1928(6) 0.72563(17) 0.8151(4) 0.0499(9) Uani 1 1 d . . . . .
H3 H 0.292164 0.743883 0.877459 0.060 Uiso 1 1 calc R U . . .
N3 N 0.3781(4) 0.61305(12) 0.7701(2) 0.0437(6) Uani 1 1 d . . . . .
B4 B -0.0462(6) 0.73827(18) 0.8163(4) 0.0542(10) Uani 1 1 d . . . . .
H4A H -0.103406 0.764615 0.880751 0.065 Uiso 1 1 calc R U . . .
N4 N 0.2188(4) 0.61836(12) 0.5429(2) 0.0460(7) Uani 1 1 d . . . . .
B5 B -0.1400(6) 0.74234(17) 0.6802(4) 0.0564(11) Uani 1 1 d . . . . .
H5A H -0.257347 0.771591 0.656643 0.068 Uiso 1 1 calc R U . . .
B6 B 0.0368(6) 0.73144(17) 0.5940(4) 0.0497(9) Uani 1 1 d . . . . .
H6A H 0.036405 0.753469 0.514769 0.060 Uiso 1 1 calc R U . . .
B7 B 0.2422(5) 0.72130(15) 0.6779(3) 0.0454(9) Uani 1 1 d . . . . .
H7A H 0.374518 0.737146 0.652153 0.054 Uiso 1 1 calc R U . . .
B8 B -0.1150(6) 0.67133(17) 0.6197(4) 0.0542(10) Uani 1 1 d . . . . .
H8 H -0.215588 0.653520 0.557630 0.065 Uiso 1 1 calc R U . . .
B9 B -0.0029(6) 0.62442(17) 0.7194(3) 0.0485(9) Uani 1 1 d . . . . .
H9 H -0.032574 0.575980 0.721414 0.058 Uiso 1 1 calc R U . . .
B10 B 0.0402(6) 0.66529(17) 0.8411(4) 0.0501(10) Uani 1 1 d . . . . .
H10A H 0.039086 0.643623 0.920608 0.060 Uiso 1 1 calc R U . . .
C19 C 0.5885(5) 0.54484(14) 0.7268(3) 0.0489(8) Uani 1 1 d . . . . .
H19A H 0.656925 0.518766 0.687263 0.059 Uiso 1 1 calc R U . . .
C20 C 0.6135(5) 0.55505(14) 0.8395(3) 0.0467(9) Uani 1 1 d . . . . .
C21 C 0.7347(5) 0.53281(16) 0.9229(4) 0.0581(10) Uani 1 1 d . . . . .
H21 H 0.823844 0.504839 0.908022 0.070 Uiso 1 1 calc R U . . .
C22 C 0.7207(6) 0.55263(17) 1.0264(4) 0.0629(11) Uani 1 1 d . . . . .
H22 H 0.800365 0.537638 1.081738 0.075 Uiso 1 1 calc R U . . .
C23 C 0.5886(6) 0.59508(17) 1.0500(3) 0.0622(10) Uani 1 1 d . . . . .
H23 H 0.582437 0.608030 1.120830 0.075 Uiso 1 1 calc R U . . .
C24 C 0.4670(5) 0.61811(16) 0.9702(3) 0.0541(9) Uani 1 1 d . . . . .
H24 H 0.378895 0.646215 0.986072 0.065 Uiso 1 1 calc R U . . .
C25 C 0.4812(5) 0.59767(14) 0.8649(3) 0.0443(8) Uani 1 1 d . . . . .
C26 C 0.4475(5) 0.57967(14) 0.6864(3) 0.0433(8) Uani 1 1 d . . . . .
C27 C 0.3736(5) 0.58386(14) 0.5745(3) 0.0444(8) Uani 1 1 d . . . . .
C28 C 0.4341(6) 0.55593(17) 0.4869(3) 0.0566(10) Uani 1 1 d . . . . .
H28 H 0.534766 0.530452 0.486675 0.068 Uiso 1 1 calc R U . . .
C29 C 0.3167(6) 0.57242(16) 0.3953(3) 0.0547(9) Uani 1 1 d . . . . .
C30 C 0.1824(5) 0.61072(15) 0.4319(3) 0.0473(8) Uani 1 1 d . . . . .
C31 C 0.0415(6) 0.63442(16) 0.3638(3) 0.0570(10) Uani 1 1 d . . . . .
H31 H -0.047556 0.659223 0.389781 0.068 Uiso 1 1 calc R U . . .
C32 C 0.0398(7) 0.61941(18) 0.2552(3) 0.0651(11) Uani 1 1 d . . . . .
H32 H -0.052218 0.634656 0.207183 0.078 Uiso 1 1 calc R U . . .
C33 C 0.1726(7) 0.58208(19) 0.2168(4) 0.0705(12) Uani 1 1 d . . . . .
H33 H 0.167737 0.572598 0.143709 0.085 Uiso 1 1 calc R U . . .
C34 C 0.3099(7) 0.55918(18) 0.2848(4) 0.0661(11) Uani 1 1 d . . . . .
H34 H 0.398999 0.534777 0.257892 0.079 Uiso 1 1 calc R U . . .
C35 C 0.0745(5) 0.76641(14) 0.7165(3) 0.0506(8) Uani 1 1 d . . . . .
H35 H 0.099095 0.815185 0.716247 0.061 Uiso 1 1 calc R U . . .
C36 C -0.1490(5) 0.67880(15) 0.7538(3) 0.0550(9) Uani 1 1 d . . . . .
H36 H -0.283324 0.665197 0.779695 0.066 Uiso 1 1 calc R U . . .

loop_
_atom_site_aniso_label
_atom_site_aniso_U_11
_atom_site_aniso_U_22
_atom_site_aniso_U_33
_atom_site_aniso_U_23
_atom_site_aniso_U_13
_atom_site_aniso_U_12
N1 0.0420(15) 0.0374(14) 0.0515(17) -0.0010(12) 0.0107(13) -0.0055(11)
C1 0.0386(18) 0.0344(15) 0.062(2) 0.0065(14) 0.0177(17) 0.0013(13)
N2 0.0469(16) 0.0406(15) 0.0577(18) 0.0091(12) 0.0119(14) -0.0007(12)
C2 0.0375(18) 0.0381(18) 0.068(3) 0.0056(15) 0.0119(17) -0.0032(13)
C3 0.0392(18) 0.0313(16) 0.068(3) -0.0051(14) 0.0103(17) 0.0012(13)
C4 0.053(2) 0.0384(19) 0.084(3) -0.0048(17) 0.007(2) -0.0068(15)
C5 0.071(3) 0.051(2) 0.069(3) -0.0121(18) -0.001(2) -0.0051(19)
C6 0.082(3) 0.053(2) 0.061(3) -0.0029(17) 0.007(2) -0.007(2)
C7 0.068(3) 0.049(2) 0.062(2) -0.0022(16) 0.009(2) -0.0132(18)
C8 0.0447(18) 0.0337(16) 0.057(2) -0.0049(14) 0.0130(17) 0.0006(13)
C9 0.0396(18) 0.0424(18) 0.060(2) 0.0056(15) 0.0131(17) 0.0003(14)
C10 0.053(2) 0.057(2) 0.075(3) 0.0157(18) 0.018(2) -0.0099(17)
B11 0.038(2) 0.0355(18) 0.057(2) 0.0053(15) 0.0107(18) 0.0001(14)
C11 0.059(2) 0.054(2) 0.064(3) 0.0131(17) 0.016(2) 0.0027(18)
C12 0.050(2) 0.046(2) 0.060(2) 0.0103(16) 0.0108(18) 0.0097(16)
B12 0.042(2) 0.047(2) 0.072(3) 0.0079(18) 0.006(2) -0.0012(17)
C13 0.065(3) 0.050(2) 0.062(2) 0.0098(17) 0.002(2) -0.0001(18)
B13 0.048(2) 0.044(2) 0.059(3) -0.0007(17) 0.0075(19) -0.0028(17)
C14 0.084(3) 0.072(3) 0.067(3) 0.013(2) -0.008(3) 0.008(2)
B14 0.049(2) 0.047(2) 0.075(3) -0.0010(19) 0.007(2) -0.0126(18)
B15 0.045(2) 0.0365(19) 0.056(2) -0.0013(15) 0.0128(19) 0.0032(15)
C15 0.090(4) 0.080(3) 0.063(3) 0.024(2) 0.009(3) 0.007(3)
B16 0.039(2) 0.0321(17) 0.059(2) -0.0015(15) 0.0166(18) -0.0037(14)
C16 0.080(3) 0.077(3) 0.066(3) 0.024(2) 0.015(3) -0.004(2)
C17 0.042(2) 0.0450(19) 0.081(3) 0.0007(17) 0.0214(19) -0.0045(15)
B17 0.039(2) 0.0360(18) 0.077(3) 0.0037(16) 0.021(2) -0.0014(15)
B18 0.055(2) 0.044(2) 0.066(3) -0.0022(17) 0.027(2) -0.0065(17)
C18 0.057(2) 0.0332(17) 0.068(2) -0.0010(15) 0.0090(19) -0.0034(14)
B19 0.055(2) 0.040(2) 0.070(3) 0.0030(18) 0.019(2) -0.0098(17)
B20 0.052(2) 0.0377(19) 0.060(3) 0.0064(16) 0.011(2) -0.0034(16)
B1 0.041(2) 0.0350(18) 0.057(2) -0.0027(15) 0.0106(18) -0.0014(14)
B2 0.040(2) 0.0367(19) 0.051(2) 0.0008(15) 0.0106(18) 0.0031(15)
B3 0.050(2) 0.041(2) 0.060(3) -0.0042(16) 0.011(2) 0.0044(16)
N3 0.0385(15) 0.0395(14) 0.0543(18) -0.0013(11) 0.0109(13) 0.0050(11)
B4 0.052(3) 0.045(2) 0.067(3) -0.0030(19) 0.019(2) 0.0091(17)
N4 0.0452(16) 0.0412(15) 0.0525(19) -0.0035(12) 0.0105(14) -0.0005(12)
B5 0.048(2) 0.039(2) 0.084(3) -0.0008(19) 0.017(2) 0.0095(17)
B6 0.050(2) 0.0375(19) 0.062(3) 0.0024(16) 0.008(2) 0.0061(16)
B7 0.040(2) 0.0355(19) 0.062(3) 0.0006(15) 0.0130(18) -0.0009(15)
B8 0.045(2) 0.042(2) 0.077(3) -0.0054(18) 0.011(2) 0.0049(16)
B9 0.043(2) 0.0370(19) 0.067(3) 0.0002(16) 0.0181(19) 0.0009(15)
B10 0.051(2) 0.041(2) 0.061(3) 0.0033(16) 0.020(2) 0.0069(16)
C19 0.0431(19) 0.0370(17) 0.069(3) -0.0016(14) 0.0173(18) 0.0004(14)
C20 0.0407(18) 0.0336(17) 0.067(3) 0.0064(15) 0.0138(17) 0.0023(14)
C21 0.047(2) 0.045(2) 0.083(3) 0.0121(18) 0.008(2) 0.0024(15)
C22 0.056(2) 0.054(2) 0.077(3) 0.0159(19) -0.002(2) 0.0017(18)
C23 0.069(3) 0.059(2) 0.058(2) 0.0052(17) 0.001(2) 0.000(2)
C24 0.054(2) 0.049(2) 0.060(2) -0.0011(16) 0.0107(18) 0.0064(16)
C25 0.0411(18) 0.0367(17) 0.056(2) 0.0037(14) 0.0096(16) 0.0008(14)
C26 0.0403(19) 0.0319(16) 0.059(2) -0.0012(13) 0.0141(17) -0.0005(13)
C27 0.0403(18) 0.0370(17) 0.057(2) -0.0043(13) 0.0125(16) -0.0005(13)
C28 0.053(2) 0.052(2) 0.067(3) -0.0120(17) 0.015(2) 0.0089(17)
C29 0.056(2) 0.049(2) 0.060(2) -0.0125(16) 0.0112(19) -0.0047(16)
C30 0.050(2) 0.0394(18) 0.053(2) -0.0087(14) 0.0085(17) -0.0057(15)
C31 0.059(2) 0.050(2) 0.062(2) -0.0056(16) 0.000(2) -0.0016(17)
C32 0.079(3) 0.056(2) 0.059(3) -0.0052(18) -0.003(2) -0.012(2)
C33 0.084(3) 0.069(3) 0.059(3) -0.017(2) 0.007(2) -0.015(2)
C34 0.073(3) 0.060(2) 0.067(3) -0.0201(19) 0.016(2) -0.002(2)
C35 0.049(2) 0.0322(17) 0.072(2) -0.0025(15) 0.0163(18) 0.0031(14)
C36 0.046(2) 0.0417(19) 0.081(3) -0.0002(16) 0.0260(19) 0.0045(14)

loop_
_atom_type_symbol
_atom_type_description
_atom_type_scat_dispersion_real
_atom_type_scat_dispersion_imag
_atom_type_scat_source
C C 0.0181 0.0091 'International Tables Vol C Tables 4.2.6.8 and 6.1.1.4'
H H 0.0000 0.0000 'International Tables Vol C Tables 4.2.6.8 and 6.1.1.4'
B B 0.0090 0.0039 'International Tables Vol C Tables 4.2.6.8 and 6.1.1.4'
N N 0.0311 0.0180 'International Tables Vol C Tables 4.2.6.8 and 6.1.1.4'

loop_
_geom_angle_atom_site_label_1
_geom_angle_atom_site_label_2
_geom_angle_atom_site_label_3
_geom_angle
_geom_angle_site_symmetry_1
_geom_angle_site_symmetry_3
_geom_angle_publ_flag
C1 N1 B16 123.0(3) . . ?
C8 N1 C1 107.7(3) . . ?
C8 N1 B16 129.2(3) . . ?
N1 C1 C9 122.6(3) . . ?
C2 C1 N1 109.0(3) . . ?
C2 C1 C9 128.4(3) . . ?
C9 N2 B11 123.0(3) . . ?
C12 N2 C9 107.9(3) . . ?
C12 N2 B11 129.0(3) . . ?
C1 C2 H2 125.8 . . ?
C1 C2 C3 108.5(3) . . ?
C3 C2 H2 125.8 . . ?
C4 C3 C2 134.5(4) . . ?
C4 C3 C8 119.0(4) . . ?
C8 C3 C2 106.5(3) . . ?
C3 C4 H4 120.5 . . ?
C5 C4 C3 119.1(4) . . ?
C5 C4 H4 120.5 . . ?
C4 C5 H5 119.5 . . ?
C4 C5 C6 121.0(4) . . ?
C6 C5 H5 119.5 . . ?
C5 C6 H6 119.2 . . ?
C7 C6 C5 121.6(4) . . ?
C7 C6 H6 119.2 . . ?
C6 C7 H7 121.0 . . ?
C6 C7 C8 118.0(4) . . ?
C8 C7 H7 121.0 . . ?
N1 C8 C3 108.2(3) . . ?
C7 C8 N1 130.4(3) . . ?
C7 C8 C3 121.4(3) . . ?
N2 C9 C1 123.1(3) . . ?
C10 C9 C1 127.7(3) . . ?
C10 C9 N2 109.2(3) . . ?
C9 C10 H10 126.1 . . ?
C9 C10 C11 107.7(4) . . ?
C11 C10 H10 126.1 . . ?
N2 B11 B12 127.0(3) . . ?
N2 B11 B13 127.1(3) . . ?
N2 B11 B15 119.7(3) . . ?
N2 B11 B16 113.7(3) . . ?
N2 B11 B17 119.6(3) . . ?
B13 B11 B12 60.4(2) . . ?
B13 B11 B15 59.8(2) . . ?
B13 B11 B17 107.9(3) . . ?
B15 B11 B12 108.0(3) . . ?
B16 B11 B12 108.9(3) . . ?
B16 B11 B13 108.9(3) . . ?
B16 B11 B15 60.2(2) . . ?
B16 B11 B17 60.5(2) . . ?
B17 B11 B12 59.7(2) . . ?
B17 B11 B15 107.6(3) . . ?
C12 C11 C10 107.2(3) . . ?
C16 C11 C10 134.3(4) . . ?
C16 C11 C12 118.4(4) . . ?
N2 C12 C11 108.0(3) . . ?
C13 C12 N2 130.3(4) . . ?
C13 C12 C11 121.8(4) . . ?
B11 B12 H12 123.3 . . ?
B11 B12 B13 59.5(2) . . ?
B13 B12 H12 122.8 . . ?
B14 B12 B11 106.3(3) . . ?
B14 B12 H12 122.5 . . ?
B14 B12 B13 59.4(2) . . ?
B14 B12 B17 106.5(3) . . ?
C17 B12 B11 103.0(3) . . ?
C17 B12 H12 125.7 . . ?
C17 B12 B13 103.6(3) . . ?
C17 B12 B14 58.2(2) . . ?
C17 B12 B17 57.6(2) . . ?
B17 B12 B11 59.9(2) . . ?
B17 B12 H12 122.1 . . ?
B17 B12 B13 107.3(3) . . ?
C12 C13 H13 120.4 . . ?
C12 C13 C14 119.2(4) . . ?
C14 C13 H13 120.4 . . ?
B11 B13 B12 60.1(2) . . ?
B11 B13 H13A 122.6 . . ?
B12 B13 H13A 122.4 . . ?
B14 B13 B11 106.8(3) . . ?
B14 B13 B12 59.5(2) . . ?
B14 B13 H13A 122.6 . . ?
B14 B13 B15 106.5(3) . . ?
B15 B13 B11 60.3(2) . . ?
B15 B13 B12 108.1(3) . . ?
B15 B13 H13A 121.7 . . ?
C18 B13 B11 103.5(3) . . ?
C18 B13 B12 103.6(3) . . ?
C18 B13 H13A 125.9 . . ?
C18 B13 B14 57.7(2) . . ?
C18 B13 B15 57.8(2) . . ?
C13 C14 H14 120.2 . . ?
C13 C14 C15 119.6(5) . . ?
C15 C14 H14 120.2 . . ?
B12 B14 H14A 120.9 . . ?
B12 B14 B19 108.4(3) . . ?
B13 B14 B12 61.2(2) . . ?
B13 B14 H14A 120.9 . . ?
B13 B14 B19 108.7(3) . . ?
C17 B14 B12 59.3(2) . . ?
C17 B14 B13 105.8(3) . . ?
C17 B14 H14A 125.7 . . ?
C17 B14 B19 57.8(2) . . ?
C18 B14 B12 106.5(3) . . ?
C18 B14 B13 59.7(2) . . ?
C18 B14 H14A 125.0 . . ?
C18 B14 C17 101.0(3) . . ?
C18 B14 B19 58.3(2) . . ?
B19 B14 H14A 121.6 . . ?
B11 B15 H15 123.0 . . ?
B13 B15 B11 59.9(2) . . ?
B13 B15 H15 120.8 . . ?
B16 B15 B11 59.1(2) . . ?
B16 B15 B13 108.0(3) . . ?
B16 B15 H15 122.5 . . ?
C18 B15 B11 104.3(3) . . ?
C18 B15 B13 59.2(2) . . ?
C18 B15 H15 124.6 . . ?
C18 B15 B16 105.0(3) . . ?
C18 B15 B20 59.4(2) . . ?
B20 B15 B11 108.4(3) . . ?
B20 B15 B13 109.8(3) . . ?
B20 B15 H15 120.3 . . ?
B20 B15 B16 60.9(2) . . ?
C14 C15 H15A 119.1 . . ?
C16 C15 C14 121.9(4) . . ?
C16 C15 H15A 119.1 . . ?
N1 B16 B11 114.5(3) . . ?
N1 B16 B15 119.4(3) . . ?
N1 B16 B17 120.2(3) . . ?
N1 B16 B18 127.5(3) . . ?
N1 B16 B20 126.8(3) . . ?
B11 B16 B15 60.8(2) . . ?
B11 B16 B17 60.4(2) . . ?
B11 B16 B18 108.2(3) . . ?
B11 B16 B20 108.5(3) . . ?
B15 B16 B17 108.0(3) . . ?
B15 B16 B18 107.3(3) . . ?
B15 B16 B20 59.3(2) . . ?
B17 B16 B18 59.3(2) . . ?
B17 B16 B20 107.4(3) . . ?
B18 B16 B20 60.0(2) . . ?
C11 C16 H16 120.5 . . ?
C15 C16 C11 119.1(5) . . ?
C15 C16 H16 120.5 . . ?
B12 C17 H17 116.9 . . ?
B14 C17 B12 62.5(2) . . ?
B14 C17 H17 117.4 . . ?
B14 C17 B18 115.4(3) . . ?
B17 C17 B12 63.1(2) . . ?
B17 C17 B14 114.5(3) . . ?
B17 C17 H17 118.0 . . ?
B17 C17 B18 62.8(2) . . ?
B17 C17 B19 114.6(3) . . ?
B18 C17 B12 115.8(3) . . ?
B18 C17 H17 117.4 . . ?
B19 C17 B12 116.2(3) . . ?
B19 C17 B14 64.1(3) . . ?
B19 C17 H17 117.0 . . ?
B19 C17 B18 62.3(2) . . ?
B11 B17 B16 59.1(2) . . ?
B11 B17 H17A 122.8 . . ?
B12 B17 B11 60.5(2) . . ?
B12 B17 B16 108.5(3) . . ?
B12 B17 H17A 120.5 . . ?
B16 B17 H17A 122.5 . . ?
C17 B17 B11 104.8(3) . . ?
C17 B17 B12 59.3(2) . . ?
C17 B17 B16 105.1(3) . . ?
C17 B17 H17A 124.5 . . ?
C17 B17 B18 59.3(2) . . ?
B18 B17 B11 108.2(3) . . ?
B18 B17 B12 109.7(3) . . ?
B18 B17 B16 60.6(2) . . ?
B18 B17 H17A 120.5 . . ?
B16 B18 H18 122.6 . . ?
B16 B18 B20 60.2(2) . . ?
C17 B18 B16 103.7(3) . . ?
C17 B18 B17 57.9(2) . . ?
C17 B18 H18 125.6 . . ?
C17 B18 B19 58.3(2) . . ?
C17 B18 B20 104.1(3) . . ?
B17 B18 B16 60.1(2) . . ?
B17 B18 H18 121.6 . . ?
B17 B18 B20 108.2(3) . . ?
B19 B18 B16 107.4(3) . . ?
B19 B18 B17 107.3(3) . . ?
B19 B18 H18 121.9 . . ?
B19 B18 B20 59.7(2) . . ?
B20 B18 H18 122.3 . . ?
B13 C18 H18A 117.2 . . ?
B14 C18 B13 62.6(2) . . ?
B14 C18 B15 114.7(3) . . ?
B14 C18 H18A 116.9 . . ?
B14 C18 B19 64.2(3) . . ?
B14 C18 B20 115.9(3) . . ?
B15 C18 B13 62.9(2) . . ?
B15 C18 H18A 118.2 . . ?
B15 C18 B19 114.3(3) . . ?
B15 C18 B20 62.5(2) . . ?
B19 C18 B13 115.9(3) . . ?
B19 C18 H18A 117.2 . . ?
B19 C18 B20 62.4(2) . . ?
B20 C18 B13 115.5(3) . . ?
B20 C18 H18A 117.4 . . ?
B14 B19 H19 122.0 . . ?
C17 B19 B14 58.1(2) . . ?
C17 B19 B18 59.3(2) . . ?
C17 B19 C18 100.6(3) . . ?
C17 B19 H19 125.4 . . ?
C17 B19 B20 105.9(3) . . ?
B18 B19 B14 108.1(3) . . ?
B18 B19 H19 121.2 . . ?
B18 B19 B20 61.1(2) . . ?
C18 B19 B14 57.5(2) . . ?
C18 B19 B18 105.6(3) . . ?
C18 B19 H19 125.7 . . ?
C18 B19 B20 59.3(2) . . ?
B20 B19 B14 107.9(3) . . ?
B20 B19 H19 121.2 . . ?
B15 B20 B16 59.8(2) . . ?
B15 B20 B18 107.6(3) . . ?
B15 B20 H20 121.7 . . ?
B16 B20 H20 123.0 . . ?
B18 B20 B16 59.9(2) . . ?
B18 B20 H20 122.9 . . ?
C18 B20 B15 58.1(2) . . ?
C18 B20 B16 103.3(3) . . ?
C18 B20 B18 103.4(3) . . ?
C18 B20 B19 58.3(2) . . ?
C18 B20 H20 125.7 . . ?
B19 B20 B15 107.2(3) . . ?
B19 B20 B16 106.7(3) . . ?
B19 B20 B18 59.2(2) . . ?
B19 B20 H20 122.2 . . ?
B2 B1 B6 107.7(3) . . ?
B2 B1 B7 59.8(2) . . ?
B2 B1 B8 108.0(3) . . ?
B2 B1 B9 60.0(2) . . ?
N4 B1 B2 114.0(3) . . ?
N4 B1 B6 128.1(3) . . ?
N4 B1 B7 119.8(3) . . ?
N4 B1 B8 127.9(3) . . ?
N4 B1 B9 119.8(3) . . ?
B6 B1 B7 59.5(2) . . ?
B6 B1 B8 59.8(2) . . ?
B8 B1 B7 107.2(3) . . ?
B9 B1 B6 107.0(3) . . ?
B9 B1 B7 106.8(3) . . ?
B9 B1 B8 59.5(2) . . ?
B1 B2 B3 108.8(3) . . ?
B1 B2 B7 60.6(2) . . ?
B1 B2 B9 60.2(2) . . ?
B1 B2 B10 108.6(3) . . ?
B3 B2 B10 60.3(2) . . ?
N3 B2 B1 113.8(3) . . ?
N3 B2 B3 127.1(3) . . ?
N3 B2 B7 119.4(3) . . ?
N3 B2 B9 119.9(3) . . ?
N3 B2 B10 127.5(3) . . ?
B7 B2 B3 59.6(2) . . ?
B7 B2 B9 107.6(3) . . ?
B7 B2 B10 107.7(3) . . ?
B9 B2 B3 107.7(3) . . ?
B9 B2 B10 59.6(2) . . ?
B2 B3 H3 122.9 . . ?
B2 B3 B10 59.9(2) . . ?
B4 B3 B2 106.6(3) . . ?
B4 B3 H3 122.5 . . ?
B4 B3 B10 59.2(2) . . ?
B7 B3 B2 60.1(2) . . ?
B7 B3 H3 121.8 . . ?
B7 B3 B4 106.8(3) . . ?
B7 B3 B10 107.9(3) . . ?
B10 B3 H3 122.6 . . ?
C35 B3 B2 103.5(3) . . ?
C35 B3 H3 125.6 . . ?
C35 B3 B4 58.2(2) . . ?
C35 B3 B7 57.8(2) . . ?
C35 B3 B10 103.7(3) . . ?
C25 N3 B2 129.7(3) . . ?
C25 N3 C26 107.0(3) . . ?
C26 N3 B2 123.2(3) . . ?
B3 B4 H4A 121.3 . . ?
B3 B4 B5 108.2(3) . . ?
B5 B4 H4A 121.6 . . ?
B10 B4 B3 60.9(2) . . ?
B10 B4 H4A 121.0 . . ?
B10 B4 B5 108.7(3) . . ?
C35 B4 B3 58.9(2) . . ?
C35 B4 H4A 125.7 . . ?
C35 B4 B5 58.1(2) . . ?
C35 B4 B10 105.6(3) . . ?
C36 B4 B3 106.2(3) . . ?
C36 B4 H4A 125.0 . . ?
C36 B4 B5 58.2(2) . . ?
C36 B4 B10 59.9(2) . . ?
C36 B4 C35 101.1(3) . . ?
C27 N4 B1 123.3(3) . . ?
C30 N4 B1 129.0(3) . . ?
C30 N4 C27 107.6(3) . . ?
B4 B5 H5A 121.5 . . ?
B6 B5 B4 108.8(3) . . ?
B6 B5 H5A 121.0 . . ?
B6 B5 B8 60.8(2) . . ?
B8 B5 B4 108.3(3) . . ?
B8 B5 H5A 121.3 . . ?
C35 B5 B4 58.4(2) . . ?
C35 B5 H5A 125.2 . . ?
C35 B5 B6 59.6(2) . . ?
C35 B5 B8 105.9(3) . . ?
C36 B5 B4 58.0(2) . . ?
C36 B5 H5A 125.4 . . ?
C36 B5 B6 105.9(3) . . ?
C36 B5 B8 59.4(2) . . ?
C36 B5 C35 101.2(3) . . ?
B1 B6 H6A 122.4 . . ?
B5 B6 B1 107.5(3) . . ?
B5 B6 H6A 122.1 . . ?
B5 B6 B7 106.8(3) . . ?
B5 B6 B8 59.8(2) . . ?
B7 B6 B1 60.5(2) . . ?
B7 B6 H6A 121.8 . . ?
B7 B6 B8 108.2(3) . . ?
B8 B6 B1 60.1(2) . . ?
B8 B6 H6A 122.3 . . ?
C35 B6 B1 103.9(3) . . ?
C35 B6 B5 58.2(2) . . ?
C35 B6 H6A 125.6 . . ?
C35 B6 B7 57.6(2) . . ?
C35 B6 B8 104.1(3) . . ?
B1 B7 H7A 122.5 . . ?
B2 B7 B1 59.7(2) . . ?
B2 B7 H7A 122.7 . . ?
B3 B7 B1 108.6(3) . . ?
B3 B7 B2 60.3(2) . . ?
B3 B7 B6 109.4(3) . . ?
B3 B7 H7A 120.6 . . ?
B6 B7 B1 60.0(2) . . ?
B6 B7 B2 108.0(3) . . ?
B6 B7 H7A 120.9 . . ?
C35 B7 B1 104.8(3) . . ?
C35 B7 B2 104.6(3) . . ?
C35 B7 B3 59.2(2) . . ?
C35 B7 B6 59.2(2) . . ?
C35 B7 H7A 124.6 . . ?
B1 B8 H8 122.4 . . ?
B5 B8 B1 107.2(3) . . ?
B5 B8 B6 59.4(2) . . ?
B5 B8 H8 122.4 . . ?
B5 B8 B9 106.6(3) . . ?
B6 B8 B1 60.1(2) . . ?
B6 B8 H8 122.6 . . ?
B9 B8 B1 60.2(2) . . ?
B9 B8 B6 107.7(3) . . ?
B9 B8 H8 121.9 . . ?
C36 B8 B1 104.2(3) . . ?
C36 B8 B5 58.0(2) . . ?
C36 B8 B6 103.8(3) . . ?
C36 B8 H8 125.4 . . ?
C36 B8 B9 58.0(2) . . ?
B1 B9 H9 122.2 . . ?
B2 B9 B1 59.9(2) . . ?
B2 B9 H9 122.4 . . ?
B8 B9 B1 60.3(2) . . ?
B8 B9 B2 108.5(3) . . ?
B8 B9 H9 120.7 . . ?
B10 B9 B1 108.9(3) . . ?
B10 B9 B2 60.3(2) . . ?
B10 B9 B8 109.7(3) . . ?
B10 B9 H9 120.4 . . ?
C36 B9 B1 105.1(3) . . ?
C36 B9 B2 105.1(3) . . ?
C36 B9 B8 59.1(2) . . ?
C36 B9 H9 124.4 . . ?
C36 B9 B10 59.5(2) . . ?
B2 B10 B3 59.8(2) . . ?
B2 B10 H10A 122.7 . . ?
B3 B10 H10A 122.4 . . ?
B4 B10 B2 107.1(3) . . ?
B4 B10 B3 59.9(2) . . ?
B4 B10 B9 106.6(3) . . ?
B4 B10 H10A 122.3 . . ?
B9 B10 B2 60.1(2) . . ?
B9 B10 B3 107.7(3) . . ?
B9 B10 H10A 121.9 . . ?
C36 B10 B2 103.6(3) . . ?
C36 B10 B3 103.8(3) . . ?
C36 B10 B4 57.8(2) . . ?
C36 B10 B9 57.9(2) . . ?
C36 B10 H10A 125.7 . . ?
C20 C19 H19A 125.9 . . ?
C26 C19 H19A 125.9 . . ?
C26 C19 C20 108.2(3) . . ?
C21 C20 C19 134.5(4) . . ?
C21 C20 C25 118.7(4) . . ?
C25 C20 C19 106.8(3) . . ?
C20 C21 H21 120.3 . . ?
C22 C21 C20 119.5(4) . . ?
C22 C21 H21 120.3 . . ?
C21 C22 H22 119.5 . . ?
C21 C22 C23 121.0(4) . . ?
C23 C22 H22 119.5 . . ?
C22 C23 H23 119.4 . . ?
C24 C23 C22 121.3(4) . . ?
C24 C23 H23 119.4 . . ?
C23 C24 H24 121.2 . . ?
C23 C24 C25 117.6(4) . . ?
C25 C24 H24 121.2 . . ?
N3 C25 C20 108.3(3) . . ?
N3 C25 C24 129.7(3) . . ?
C24 C25 C20 122.0(3) . . ?
N3 C26 C27 122.9(3) . . ?
C19 C26 N3 109.6(3) . . ?
C19 C26 C27 127.4(3) . . ?
N4 C27 C26 122.6(3) . . ?
C28 C27 N4 109.4(3) . . ?
C28 C27 C26 128.0(3) . . ?
C27 C28 H28 126.0 . . ?
C27 C28 C29 108.1(3) . . ?
C29 C28 H28 126.0 . . ?
C30 C29 C28 107.1(3) . . ?
C34 C29 C28 134.8(4) . . ?
C34 C29 C30 118.1(4) . . ?
N4 C30 C29 107.9(3) . . ?
C31 C30 N4 129.4(3) . . ?
C31 C30 C29 122.7(3) . . ?
C30 C31 H31 121.5 . . ?
C30 C31 C32 117.0(4) . . ?
C32 C31 H31 121.5 . . ?
C31 C32 H32 119.3 . . ?
C31 C32 C33 121.4(4) . . ?
C33 C32 H32 119.3 . . ?
C32 C33 H33 119.6 . . ?
C34 C33 C32 120.8(4) . . ?
C34 C33 H33 119.6 . . ?
C29 C34 H34 120.0 . . ?
C33 C34 C29 120.0(4) . . ?
C33 C34 H34 120.0 . . ?
B3 C35 B6 115.8(3) . . ?
B3 C35 H35 116.9 . . ?
B4 C35 B3 62.8(2) . . ?
B4 C35 B6 115.1(3) . . ?
B4 C35 H35 117.5 . . ?
B5 C35 B3 115.8(3) . . ?
B5 C35 B4 63.5(3) . . ?
B5 C35 B6 62.2(2) . . ?
B5 C35 H35 117.4 . . ?
B6 C35 H35 117.4 . . ?
B7 C35 B3 63.0(2) . . ?
B7 C35 B4 114.8(3) . . ?
B7 C35 B5 114.7(3) . . ?
B7 C35 B6 63.2(2) . . ?
B7 C35 H35 117.7 . . ?
B4 C36 B5 63.7(3) . . ?
B4 C36 B8 115.7(3) . . ?
B4 C36 B9 114.2(3) . . ?
B4 C36 B10 62.3(2) . . ?
B4 C36 H36 117.4 . . ?
B5 C36 B8 62.6(2) . . ?
B5 C36 B9 114.3(3) . . ?
B5 C36 B10 115.2(3) . . ?
B5 C36 H36 117.4 . . ?
B8 C36 B10 115.4(3) . . ?
B8 C36 H36 117.1 . . ?
B9 C36 B8 62.9(2) . . ?
B9 C36 B10 62.6(2) . . ?
B9 C36 H36 118.2 . . ?
B10 C36 H36 117.6 . . ?

loop_
_geom_bond_atom_site_label_1
_geom_bond_atom_site_label_2
_geom_bond_distance
_geom_bond_site_symmetry_2
_geom_bond_publ_flag
N1 C1 1.399(4) . ?
N1 C8 1.386(5) . ?
N1 B16 1.484(4) . ?
C1 C2 1.364(5) . ?
C1 C9 1.450(5) . ?
N2 C9 1.398(5) . ?
N2 B11 1.487(4) . ?
N2 C12 1.395(5) . ?
C2 H2 0.9300 . ?
C2 C3 1.414(5) . ?
C3 C4 1.407(5) . ?
C3 C8 1.413(5) . ?
C4 H4 0.9300 . ?
C4 C5 1.367(6) . ?
C5 H5 0.9300 . ?
C5 C6 1.393(6) . ?
C6 H6 0.9300 . ?
C6 C7 1.374(6) . ?
C7 H7 0.9300 . ?
C7 C8 1.386(5) . ?
C9 C10 1.379(5) . ?
C10 H10 0.9300 . ?
C10 C11 1.421(6) . ?
B11 B12 1.789(6) . ?
B11 B13 1.778(6) . ?
B11 B15 1.785(5) . ?
B11 B16 1.754(6) . ?
B11 B17 1.779(6) . ?
C11 C12 1.413(5) . ?
C11 C16 1.408(6) . ?
C12 C13 1.372(6) . ?
B12 H12 1.1000 . ?
B12 B13 1.796(6) . ?
B12 B14 1.765(6) . ?
B12 C17 1.711(6) . ?
B12 B17 1.775(6) . ?
C13 H13 0.9300 . ?
C13 C14 1.382(6) . ?
B13 H13A 1.1000 . ?
B13 B14 1.763(6) . ?
B13 B15 1.778(6) . ?
B13 C18 1.715(6) . ?
C14 H14 0.9300 . ?
C14 C15 1.403(7) . ?
B14 H14A 1.1000 . ?
B14 C17 1.692(6) . ?
B14 C18 1.679(6) . ?
B14 B19 1.792(7) . ?
B15 H15 1.1000 . ?
B15 B16 1.774(5) . ?
B15 C18 1.690(5) . ?
B15 B20 1.766(6) . ?
C15 H15A 0.9300 . ?
C15 C16 1.364(7) . ?
B16 B17 1.779(6) . ?
B16 B18 1.787(5) . ?
B16 B20 1.793(5) . ?
C16 H16 0.9300 . ?
C17 H17 1.1000 . ?
C17 B17 1.680(5) . ?
C17 B18 1.705(6) . ?
C17 B19 1.686(6) . ?
B17 H17A 1.1000 . ?
B17 B18 1.764(6) . ?
B18 H18 1.1000 . ?
B18 B19 1.755(6) . ?
B18 B20 1.790(6) . ?
C18 H18A 1.1000 . ?
C18 B19 1.694(5) . ?
C18 B20 1.713(5) . ?
B19 H19 1.1000 . ?
B19 B20 1.765(6) . ?
B20 H20 1.1000 . ?
B1 B2 1.780(6) . ?
B1 N4 1.477(4) . ?
B1 B6 1.787(5) . ?
B1 B7 1.796(5) . ?
B1 B8 1.787(6) . ?
B1 B9 1.785(5) . ?
B2 B3 1.784(5) . ?
B2 N3 1.476(4) . ?
B2 B7 1.781(5) . ?
B2 B9 1.782(6) . ?
B2 B10 1.785(6) . ?
B3 H3 1.1000 . ?
B3 B4 1.774(6) . ?
B3 B7 1.772(6) . ?
B3 B10 1.791(6) . ?
B3 C35 1.708(6) . ?
N3 C25 1.394(4) . ?
N3 C26 1.403(4) . ?
B4 H4A 1.1000 . ?
B4 B5 1.779(7) . ?
B4 B10 1.761(5) . ?
B4 C35 1.694(5) . ?
B4 C36 1.683(6) . ?
N4 C27 1.400(4) . ?
N4 C30 1.395(4) . ?
B5 H5A 1.1000 . ?
B5 B6 1.757(6) . ?
B5 B8 1.765(6) . ?
B5 C35 1.689(6) . ?
B5 C36 1.687(5) . ?
B6 H6A 1.1000 . ?
B6 B7 1.779(6) . ?
B6 B8 1.782(6) . ?
B6 C35 1.713(6) . ?
B7 H7A 1.1000 . ?
B7 C35 1.683(5) . ?
B8 H8 1.1000 . ?
B8 B9 1.774(6) . ?
B8 C36 1.711(6) . ?
B9 H9 1.1000 . ?
B9 B10 1.773(6) . ?
B9 C36 1.690(5) . ?
B10 H10A 1.1000 . ?
B10 C36 1.721(6) . ?
C19 H19A 0.9300 . ?
C19 C20 1.418(5) . ?
C19 C26 1.357(5) . ?
C20 C21 1.404(5) . ?
C20 C25 1.408(5) . ?
C21 H21 0.9300 . ?
C21 C22 1.370(6) . ?
C22 H22 0.9300 . ?
C22 C23 1.399(6) . ?
C23 H23 0.9300 . ?
C23 C24 1.381(5) . ?
C24 H24 0.9300 . ?
C24 C25 1.396(5) . ?
C26 C27 1.458(5) . ?
C27 C28 1.356(5) . ?
C28 H28 0.9300 . ?
C28 C29 1.422(6) . ?
C29 C30 1.402(5) . ?
C29 C34 1.401(5) . ?
C30 C31 1.388(5) . ?
C31 H31 0.9300 . ?
C31 C32 1.390(5) . ?
C32 H32 0.9300 . ?
C32 C33 1.390(6) . ?
C33 H33 0.9300 . ?
C33 C34 1.363(6) . ?
C34 H34 0.9300 . ?
C35 H35 1.1000 . ?
C36 H36 1.1000 . ?

loop_
_geom_torsion_atom_site_label_1
_geom_torsion_atom_site_label_2
_geom_torsion_atom_site_label_3
_geom_torsion_atom_site_label_4
_geom_torsion
_geom_torsion_site_symmetry_1
_geom_torsion_site_symmetry_2
_geom_torsion_site_symmetry_3
_geom_torsion_site_symmetry_4
_geom_torsion_publ_flag
N1 C1 C2 C3 -0.1(4) . . . . ?
N1 C1 C9 N2 2.1(5) . . . . ?
N1 C1 C9 C10 -177.9(4) . . . . ?
N1 B16 B17 B11 102.7(3) . . . . ?
N1 B16 B17 B12 139.0(3) . . . . ?
N1 B16 B17 C17 -158.8(3) . . . . ?
N1 B16 B17 B18 -118.2(4) . . . . ?
N1 B16 B18 C17 146.0(3) . . . . ?
N1 B16 B18 B17 106.4(4) . . . . ?
N1 B16 B18 B19 -153.3(4) . . . . ?
N1 B16 B18 B20 -115.4(4) . . . . ?
N1 B16 B20 B15 -105.6(4) . . . . ?
N1 B16 B20 B18 116.4(4) . . . . ?
N1 B16 B20 C18 -145.6(3) . . . . ?
N1 B16 B20 B19 153.9(3) . . . . ?
C1 N1 C8 C3 -1.0(3) . . . . ?
C1 N1 C8 C7 178.7(3) . . . . ?
C1 N1 B16 B11 0.4(4) . . . . ?
C1 N1 B16 B15 69.3(4) . . . . ?
C1 N1 B16 B17 -68.4(4) . . . . ?
C1 N1 B16 B18 -141.0(3) . . . . ?
C1 N1 B16 B20 141.3(3) . . . . ?
C1 C2 C3 C4 -179.7(4) . . . . ?
C1 C2 C3 C8 -0.5(4) . . . . ?
C1 C9 C10 C11 180.0(3) . . . . ?
N2 C9 C10 C11 0.0(4) . . . . ?
N2 B11 B12 B13 116.2(4) . . . . ?
N2 B11 B12 B14 154.1(3) . . . . ?
N2 B11 B12 C17 -145.6(3) . . . . ?
N2 B11 B12 B17 -106.0(4) . . . . ?
N2 B11 B13 B12 -116.0(4) . . . . ?
N2 B11 B13 B14 -154.2(3) . . . . ?
N2 B11 B13 B15 106.2(4) . . . . ?
N2 B11 B13 C18 145.9(3) . . . . ?
N2 B11 B15 B13 -118.2(4) . . . . ?
N2 B11 B15 B16 102.0(4) . . . . ?
N2 B11 B15 C18 -158.9(3) . . . . ?
N2 B11 B15 B20 139.1(3) . . . . ?
N2 B11 B16 N1 -0.5(4) . . . . ?
N2 B11 B16 B15 -111.8(3) . . . . ?
N2 B11 B16 B17 111.7(3) . . . . ?
N2 B11 B16 B18 148.1(3) . . . . ?
N2 B11 B16 B20 -148.3(3) . . . . ?
N2 B11 B17 B12 118.0(4) . . . . ?
N2 B11 B17 B16 -102.2(4) . . . . ?
N2 B11 B17 C17 158.9(3) . . . . ?
N2 B11 B17 B18 -139.1(3) . . . . ?
N2 C12 C13 C14 -179.8(4) . . . . ?
C2 C1 C9 N2 -177.9(3) . . . . ?
C2 C1 C9 C10 2.1(6) . . . . ?
C2 C3 C4 C5 178.7(4) . . . . ?
C2 C3 C8 N1 0.9(3) . . . . ?
C2 C3 C8 C7 -178.8(3) . . . . ?
C3 C4 C5 C6 -0.3(6) . . . . ?
C4 C3 C8 N1 -179.7(3) . . . . ?
C4 C3 C8 C7 0.6(5) . . . . ?
C4 C5 C6 C7 0.9(6) . . . . ?
C5 C6 C7 C8 -0.7(6) . . . . ?
C6 C7 C8 N1 -179.6(3) . . . . ?
C6 C7 C8 C3 0.0(5) . . . . ?
C8 N1 C1 C2 0.7(4) . . . . ?
C8 N1 C1 C9 -179.3(3) . . . . ?
C8 N1 B16 B11 178.1(3) . . . . ?
C8 N1 B16 B15 -112.9(4) . . . . ?
C8 N1 B16 B17 109.4(4) . . . . ?
C8 N1 B16 B18 36.7(5) . . . . ?
C8 N1 B16 B20 -40.9(5) . . . . ?
C8 C3 C4 C5 -0.4(5) . . . . ?
C9 C1 C2 C3 179.9(3) . . . . ?
C9 N2 B11 B12 142.3(3) . . . . ?
C9 N2 B11 B13 -139.5(4) . . . . ?
C9 N2 B11 B15 -66.6(4) . . . . ?
C9 N2 B11 B16 1.4(4) . . . . ?
C9 N2 B11 B17 69.7(4) . . . . ?
C9 N2 C12 C11 0.2(4) . . . . ?
C9 N2 C12 C13 -179.0(4) . . . . ?
C9 C10 C11 C12 0.2(4) . . . . ?
C9 C10 C11 C16 179.9(5) . . . . ?
C10 C11 C12 N2 -0.3(4) . . . . ?
C10 C11 C12 C13 179.1(4) . . . . ?
C10 C11 C16 C15 179.8(4) . . . . ?
B11 N2 C9 C1 -2.3(5) . . . . ?
B11 N2 C9 C10 177.8(3) . . . . ?
B11 N2 C12 C11 -177.5(3) . . . . ?
B11 N2 C12 C13 3.3(6) . . . . ?
B11 B12 B13 B14 136.7(3) . . . . ?
B11 B12 B13 B15 37.8(3) . . . . ?
B11 B12 B13 C18 98.0(3) . . . . ?
B11 B12 B14 B13 -38.0(3) . . . . ?
B11 B12 B14 C17 95.5(3) . . . . ?
B11 B12 B14 C18 2.3(4) . . . . ?
B11 B12 B14 B19 63.7(4) . . . . ?
B11 B12 C17 B14 -101.2(3) . . . . ?
B11 B12 C17 B17 40.8(2) . . . . ?
B11 B12 C17 B18 5.4(4) . . . . ?
B11 B12 C17 B19 -65.0(4) . . . . ?
B11 B12 B17 B16 -35.7(3) . . . . ?
B11 B12 B17 C17 -132.6(3) . . . . ?
B11 B12 B17 B18 -100.3(3) . . . . ?
B11 B13 B14 B12 38.4(3) . . . . ?
B11 B13 B14 C17 -2.0(4) . . . . ?
B11 B13 B14 C18 -95.6(3) . . . . ?
B11 B13 B14 B19 -62.8(4) . . . . ?
B11 B13 B15 B16 35.6(3) . . . . ?
B11 B13 B15 C18 132.7(3) . . . . ?
B11 B13 B15 B20 100.3(3) . . . . ?
B11 B13 C18 B14 101.5(3) . . . . ?
B11 B13 C18 B15 -41.0(2) . . . . ?
B11 B13 C18 B19 64.4(4) . . . . ?
B11 B13 C18 B20 -5.8(4) . . . . ?
B11 B15 B16 N1 -103.3(4) . . . . ?
B11 B15 B16 B17 39.1(3) . . . . ?
B11 B15 B16 B18 101.6(3) . . . . ?
B11 B15 B16 B20 139.0(3) . . . . ?
B11 B15 C18 B13 41.0(3) . . . . ?
B11 B15 C18 B14 4.6(4) . . . . ?
B11 B15 C18 B19 -66.8(4) . . . . ?
B11 B15 C18 B20 -103.1(3) . . . . ?
B11 B15 B20 B16 -36.4(3) . . . . ?
B11 B15 B20 B18 1.1(4) . . . . ?
B11 B15 B20 C18 96.1(3) . . . . ?
B11 B15 B20 B19 63.4(3) . . . . ?
B11 B16 B17 B12 36.3(3) . . . . ?
B11 B16 B17 C17 98.4(3) . . . . ?
B11 B16 B17 B18 139.0(3) . . . . ?
B11 B16 B18 C17 2.7(3) . . . . ?
B11 B16 B18 B17 -36.9(3) . . . . ?
B11 B16 B18 B19 63.4(4) . . . . ?
B11 B16 B18 B20 101.3(3) . . . . ?
B11 B16 B20 B15 37.1(3) . . . . ?
B11 B16 B20 B18 -100.8(3) . . . . ?
B11 B16 B20 C18 -2.9(3) . . . . ?
B11 B16 B20 B19 -63.3(3) . . . . ?
B11 B17 B18 B16 36.3(3) . . . . ?
B11 B17 B18 C17 -96.7(3) . . . . ?
B11 B17 B18 B19 -64.3(4) . . . . ?
B11 B17 B18 B20 -1.2(4) . . . . ?
C11 C12 C13 C14 1.0(6) . . . . ?
C12 N2 C9 C1 179.8(3) . . . . ?
C12 N2 C9 C10 -0.1(4) . . . . ?
C12 N2 B11 B12 -40.3(5) . . . . ?
C12 N2 B11 B13 37.9(5) . . . . ?
C12 N2 B11 B15 110.8(4) . . . . ?
C12 N2 B11 B16 178.8(3) . . . . ?
C12 N2 B11 B17 -112.9(4) . . . . ?
C12 C11 C16 C15 -0.5(7) . . . . ?
C12 C13 C14 C15 -0.2(6) . . . . ?
B12 B11 B13 B14 -38.1(3) . . . . ?
B12 B11 B13 B15 -137.8(3) . . . . ?
B12 B11 B13 C18 -98.0(3) . . . . ?
B12 B11 B15 B13 37.9(3) . . . . ?
B12 B11 B15 B16 -102.0(3) . . . . ?
B12 B11 B15 C18 -2.8(4) . . . . ?
B12 B11 B15 B20 -64.8(4) . . . . ?
B12 B11 B16 N1 -148.3(3) . . . . ?
B12 B11 B16 B15 100.4(3) . . . . ?
B12 B11 B16 B17 -36.1(2) . . . . ?
B12 B11 B16 B18 0.3(3) . . . . ?
B12 B11 B16 B20 63.9(3) . . . . ?
B12 B11 B17 B16 139.8(3) . . . . ?
B12 B11 B17 C17 40.9(3) . . . . ?
B12 B11 B17 B18 102.9(3) . . . . ?
B12 B13 B14 C17 -40.4(3) . . . . ?
B12 B13 B14 C18 -134.1(3) . . . . ?
B12 B13 B14 B19 -101.2(3) . . . . ?
B12 B13 B15 B11 -37.8(3) . . . . ?
B12 B13 B15 B16 -2.2(4) . . . . ?
B12 B13 B15 C18 94.9(3) . . . . ?
B12 B13 B15 B20 62.5(3) . . . . ?
B12 B13 C18 B14 39.5(3) . . . . ?
B12 B13 C18 B15 -103.0(3) . . . . ?
B12 B13 C18 B19 2.4(4) . . . . ?
B12 B13 C18 B20 -67.8(4) . . . . ?
B12 B14 C17 B17 -37.1(3) . . . . ?
B12 B14 C17 B18 -107.2(3) . . . . ?
B12 B14 C17 B19 -143.8(3) . . . . ?
B12 B14 C18 B13 -41.0(3) . . . . ?
B12 B14 C18 B15 -4.5(4) . . . . ?
B12 B14 C18 B19 101.8(3) . . . . ?
B12 B14 C18 B20 65.6(4) . . . . ?
B12 B14 B19 C17 32.4(3) . . . . ?
B12 B14 B19 B18 -1.0(4) . . . . ?
B12 B14 B19 C18 -98.4(3) . . . . ?
B12 B14 B19 B20 -65.6(4) . . . . ?
B12 C17 B17 B11 -41.4(3) . . . . ?
B12 C17 B17 B16 -102.8(3) . . . . ?
B12 C17 B17 B18 -144.1(3) . . . . ?
B12 C17 B18 B16 -5.2(4) . . . . ?
B12 C17 B18 B17 35.5(3) . . . . ?
B12 C17 B18 B19 -107.4(3) . . . . ?
B12 C17 B18 B20 -67.4(3) . . . . ?
B12 C17 B19 B14 -35.7(3) . . . . ?
B12 C17 B19 B18 106.9(3) . . . . ?
B12 C17 B19 C18 4.9(4) . . . . ?
B12 C17 B19 B20 65.7(4) . . . . ?
B12 B17 B18 B16 100.6(3) . . . . ?
B12 B17 B18 C17 -32.4(3) . . . . ?
B12 B17 B18 B19 0.1(4) . . . . ?
B12 B17 B18 B20 63.1(4) . . . . ?
C13 C14 C15 C16 -1.0(7) . . . . ?
B13 B11 B12 B14 38.0(3) . . . . ?
B13 B11 B12 C17 98.3(3) . . . . ?
B13 B11 B12 B17 137.9(3) . . . . ?
B13 B11 B15 B16 -139.8(3) . . . . ?
B13 B11 B15 C18 -40.7(3) . . . . ?
B13 B11 B15 B20 -102.7(3) . . . . ?
B13 B11 B16 N1 147.4(3) . . . . ?
B13 B11 B16 B15 36.1(3) . . . . ?
B13 B11 B16 B17 -100.4(3) . . . . ?
B13 B11 B16 B18 -64.0(3) . . . . ?
B13 B11 B16 B20 -0.4(4) . . . . ?
B13 B11 B17 B12 -37.8(3) . . . . ?
B13 B11 B17 B16 102.0(3) . . . . ?
B13 B11 B17 C17 3.0(4) . . . . ?
B13 B11 B17 B18 65.0(4) . . . . ?
B13 B12 B14 C17 133.5(3) . . . . ?
B13 B12 B14 C18 40.3(3) . . . . ?
B13 B12 B14 B19 101.7(3) . . . . ?
B13 B12 C17 B14 -40.0(3) . . . . ?
B13 B12 C17 B17 102.1(3) . . . . ?
B13 B12 C17 B18 66.7(3) . . . . ?
B13 B12 C17 B19 -3.7(4) . . . . ?
B13 B12 B17 B11 37.3(3) . . . . ?
B13 B12 B17 B16 1.5(4) . . . . ?
B13 B12 B17 C17 -95.4(3) . . . . ?
B13 B12 B17 B18 -63.0(4) . . . . ?
B13 B14 C17 B12 41.3(3) . . . . ?
B13 B14 C17 B17 4.3(4) . . . . ?
B13 B14 C17 B18 -65.9(4) . . . . ?
B13 B14 C17 B19 -102.5(3) . . . . ?
B13 B14 C18 B15 36.6(3) . . . . ?
B13 B14 C18 B19 142.8(3) . . . . ?
B13 B14 C18 B20 106.7(3) . . . . ?
B13 B14 B19 C17 97.3(3) . . . . ?
B13 B14 B19 B18 63.9(4) . . . . ?
B13 B14 B19 C18 -33.4(3) . . . . ?
B13 B14 B19 B20 -0.7(4) . . . . ?
B13 B15 B16 N1 -139.2(3) . . . . ?
B13 B15 B16 B11 -35.9(3) . . . . ?
B13 B15 B16 B17 3.1(4) . . . . ?
B13 B15 B16 B18 65.7(3) . . . . ?
B13 B15 B16 B20 103.1(3) . . . . ?
B13 B15 C18 B14 -36.4(3) . . . . ?
B13 B15 C18 B19 -107.9(3) . . . . ?
B13 B15 C18 B20 -144.1(3) . . . . ?
B13 B15 B20 B16 -100.1(3) . . . . ?
B13 B15 B20 B18 -62.7(3) . . . . ?
B13 B15 B20 C18 32.4(3) . . . . ?
B13 B15 B20 B19 -0.4(4) . . . . ?
B13 C18 B19 B14 36.6(3) . . . . ?
B13 C18 B19 C17 -4.3(4) . . . . ?
B13 C18 B19 B18 -65.2(4) . . . . ?
B13 C18 B19 B20 -106.6(3) . . . . ?
B13 C18 B20 B15 -35.3(3) . . . . ?
B13 C18 B20 B16 5.6(4) . . . . ?
B13 C18 B20 B18 67.3(4) . . . . ?
B13 C18 B20 B19 107.2(3) . . . . ?
C14 C15 C16 C11 1.4(7) . . . . ?
B14 B12 B13 B11 -136.7(3) . . . . ?
B14 B12 B13 B15 -98.8(3) . . . . ?
B14 B12 B13 C18 -38.7(3) . . . . ?
B14 B12 C17 B17 142.0(3) . . . . ?
B14 B12 C17 B18 106.6(3) . . . . ?
B14 B12 C17 B19 36.3(3) . . . . ?
B14 B12 B17 B11 99.6(3) . . . . ?
B14 B12 B17 B16 63.9(4) . . . . ?
B14 B12 B17 C17 -33.1(3) . . . . ?
B14 B12 B17 B18 -0.7(4) . . . . ?
B14 B13 B15 B11 -100.3(3) . . . . ?
B14 B13 B15 B16 -64.7(3) . . . . ?
B14 B13 B15 C18 32.4(3) . . . . ?
B14 B13 B15 B20 0.0(4) . . . . ?
B14 B13 C18 B15 -142.6(3) . . . . ?
B14 B13 C18 B19 -37.2(3) . . . . ?
B14 B13 C18 B20 -107.4(3) . . . . ?
B14 C17 B17 B11 -4.6(4) . . . . ?
B14 C17 B17 B12 36.8(3) . . . . ?
B14 C17 B17 B16 -66.0(4) . . . . ?
B14 C17 B17 B18 -107.2(3) . . . . ?
B14 C17 B18 B16 65.0(4) . . . . ?
B14 C17 B18 B17 105.7(3) . . . . ?
B14 C17 B18 B19 -37.2(3) . . . . ?
B14 C17 B18 B20 2.8(4) . . . . ?
B14 C17 B19 B18 142.6(3) . . . . ?
B14 C17 B19 C18 40.6(3) . . . . ?
B14 C17 B19 B20 101.4(3) . . . . ?
B14 C18 B19 C17 -40.9(3) . . . . ?
B14 C18 B19 B18 -101.8(3) . . . . ?
B14 C18 B19 B20 -143.2(3) . . . . ?
B14 C18 B20 B15 -105.7(3) . . . . ?
B14 C18 B20 B16 -64.8(4) . . . . ?
B14 C18 B20 B18 -3.1(4) . . . . ?
B14 C18 B20 B19 36.8(3) . . . . ?
B14 B19 B20 B15 0.6(4) . . . . ?
B14 B19 B20 B16 63.5(3) . . . . ?
B14 B19 B20 B18 101.2(3) . . . . ?
B14 B19 B20 C18 -32.0(3) . . . . ?
B15 B11 B12 B13 -37.6(3) . . . . ?
B15 B11 B12 B14 0.3(4) . . . . ?
B15 B11 B12 C17 60.6(3) . . . . ?
B15 B11 B12 B17 100.2(3) . . . . ?
B15 B11 B13 B12 137.8(3) . . . . ?
B15 B11 B13 B14 99.7(3) . . . . ?
B15 B11 B13 C18 39.8(3) . . . . ?
B15 B11 B16 N1 111.3(3) . . . . ?
B15 B11 B16 B17 -136.5(3) . . . . ?
B15 B11 B16 B18 -100.1(3) . . . . ?
B15 B11 B16 B20 -36.5(3) . . . . ?
B15 B11 B17 B12 -101.0(3) . . . . ?
B15 B11 B17 B16 38.8(2) . . . . ?
B15 B11 B17 C17 -60.1(3) . . . . ?
B15 B11 B17 B18 1.9(4) . . . . ?
B15 B13 B14 B12 101.6(3) . . . . ?
B15 B13 B14 C17 61.2(4) . . . . ?
B15 B13 B14 C18 -32.4(2) . . . . ?
B15 B13 B14 B19 0.4(4) . . . . ?
B15 B13 C18 B14 142.6(3) . . . . ?
B15 B13 C18 B19 105.4(3) . . . . ?
B15 B13 C18 B20 35.2(3) . . . . ?
B15 B16 B17 B11 -39.2(2) . . . . ?
B15 B16 B17 B12 -2.9(4) . . . . ?
B15 B16 B17 C17 59.2(3) . . . . ?
B15 B16 B17 B18 99.8(3) . . . . ?
B15 B16 B18 C17 -61.4(3) . . . . ?
B15 B16 B18 B17 -101.1(3) . . . . ?
B15 B16 B18 B19 -0.8(4) . . . . ?
B15 B16 B18 B20 37.1(3) . . . . ?
B15 B16 B20 B18 -137.9(3) . . . . ?
B15 B16 B20 C18 -40.0(3) . . . . ?
B15 B16 B20 B19 -100.5(3) . . . . ?
B15 C18 B19 B14 106.9(3) . . . . ?
B15 C18 B19 C17 66.0(4) . . . . ?
B15 C18 B19 B18 5.1(4) . . . . ?
B15 C18 B19 B20 -36.3(3) . . . . ?
B15 C18 B20 B16 40.9(2) . . . . ?
B15 C18 B20 B18 102.6(3) . . . . ?
B15 C18 B20 B19 142.6(3) . . . . ?
B16 N1 C1 C2 178.8(3) . . . . ?
B16 N1 C1 C9 -1.2(5) . . . . ?
B16 N1 C8 C3 -179.0(3) . . . . ?
B16 N1 C8 C7 0.7(6) . . . . ?
B16 B11 B12 B13 -101.4(3) . . . . ?
B16 B11 B12 B14 -63.5(3) . . . . ?
B16 B11 B12 C17 -3.2(3) . . . . ?
B16 B11 B12 B17 36.4(2) . . . . ?
B16 B11 B13 B12 101.6(3) . . . . ?
B16 B11 B13 B14 63.4(4) . . . . ?
B16 B11 B13 B15 -36.2(3) . . . . ?
B16 B11 B13 C18 3.5(4) . . . . ?
B16 B11 B15 B13 139.8(3) . . . . ?
B16 B11 B15 C18 99.2(3) . . . . ?
B16 B11 B15 B20 37.1(3) . . . . ?
B16 B11 B17 B12 -139.8(3) . . . . ?
B16 B11 B17 C17 -98.9(3) . . . . ?
B16 B11 B17 B18 -37.0(3) . . . . ?
B16 B15 C18 B13 102.3(3) . . . . ?
B16 B15 C18 B14 65.8(4) . . . . ?
B16 B15 C18 B19 -5.6(4) . . . . ?
B16 B15 C18 B20 -41.8(3) . . . . ?
B16 B15 B20 B18 37.4(3) . . . . ?
B16 B15 B20 C18 132.5(3) . . . . ?
B16 B15 B20 B19 99.7(3) . . . . ?
B16 B17 B18 C17 -133.0(3) . . . . ?
B16 B17 B18 B19 -100.6(3) . . . . ?
B16 B17 B18 B20 -37.5(3) . . . . ?
B16 B18 B19 B14 -62.8(4) . . . . ?
B16 B18 B19 C17 -95.6(3) . . . . ?
B16 B18 B19 C18 -2.4(4) . . . . ?
B16 B18 B19 B20 38.1(3) . . . . ?
B16 B18 B20 B15 -37.4(3) . . . . ?
B16 B18 B20 C18 -97.8(3) . . . . ?
B16 B18 B20 B19 -137.3(3) . . . . ?
C16 C11 C12 N2 -180.0(4) . . . . ?
C16 C11 C12 C13 -0.7(6) . . . . ?
C17 B12 B13 B11 -97.3(3) . . . . ?
C17 B12 B13 B14 39.4(3) . . . . ?
C17 B12 B13 B15 -59.5(3) . . . . ?
C17 B12 B13 C18 0.7(3) . . . . ?
C17 B12 B14 B13 -133.5(3) . . . . ?
C17 B12 B14 C18 -93.2(3) . . . . ?
C17 B12 B14 B19 -31.8(3) . . . . ?
C17 B12 B17 B11 132.6(3) . . . . ?
C17 B12 B17 B16 96.9(3) . . . . ?
C17 B12 B17 B18 32.4(3) . . . . ?
C17 B14 C18 B13 -102.0(3) . . . . ?
C17 B14 C18 B15 -65.5(4) . . . . ?
C17 B14 C18 B19 40.8(3) . . . . ?
C17 B14 C18 B20 4.6(4) . . . . ?
C17 B14 B19 B18 -33.4(3) . . . . ?
C17 B14 B19 C18 -130.7(3) . . . . ?
C17 B14 B19 B20 -98.0(3) . . . . ?
C17 B17 B18 B16 133.0(3) . . . . ?
C17 B17 B18 B19 32.5(3) . . . . ?
C17 B17 B18 B20 95.5(3) . . . . ?
C17 B18 B19 B14 32.9(3) . . . . ?
C17 B18 B19 C18 93.2(3) . . . . ?
C17 B18 B19 B20 133.7(3) . . . . ?
C17 B18 B20 B15 60.5(3) . . . . ?
C17 B18 B20 B16 97.9(3) . . . . ?
C17 B18 B20 C18 0.2(3) . . . . ?
C17 B18 B20 B19 -39.3(3) . . . . ?
C17 B19 B20 B15 -60.3(4) . . . . ?
C17 B19 B20 B16 2.5(4) . . . . ?
C17 B19 B20 B18 40.3(3) . . . . ?
C17 B19 B20 C18 -93.0(3) . . . . ?
B17 B11 B12 B13 -137.9(3) . . . . ?
B17 B11 B12 B14 -99.9(3) . . . . ?
B17 B11 B12 C17 -39.6(2) . . . . ?
B17 B11 B13 B12 37.5(3) . . . . ?
B17 B11 B13 B14 -0.6(4) . . . . ?
B17 B11 B13 B15 -100.3(3) . . . . ?
B17 B11 B13 C18 -60.5(3) . . . . ?
B17 B11 B15 B13 100.9(3) . . . . ?
B17 B11 B15 B16 -39.0(3) . . . . ?
B17 B11 B15 C18 60.2(3) . . . . ?
B17 B11 B15 B20 -1.8(4) . . . . ?
B17 B11 B16 N1 -112.2(3) . . . . ?
B17 B11 B16 B15 136.5(3) . . . . ?
B17 B11 B16 B18 36.4(2) . . . . ?
B17 B11 B16 B20 99.9(3) . . . . ?
B17 B12 B13 B11 -37.4(3) . . . . ?
B17 B12 B13 B14 99.2(3) . . . . ?
B17 B12 B13 B15 0.4(4) . . . . ?
B17 B12 B13 C18 60.6(3) . . . . ?
B17 B12 B14 B13 -100.7(3) . . . . ?
B17 B12 B14 C17 32.8(3) . . . . ?
B17 B12 B14 C18 -60.4(4) . . . . ?
B17 B12 B14 B19 1.0(4) . . . . ?
B17 B12 C17 B14 -142.0(3) . . . . ?
B17 B12 C17 B18 -35.4(3) . . . . ?
B17 B12 C17 B19 -105.7(3) . . . . ?
B17 B16 B18 C17 39.6(2) . . . . ?
B17 B16 B18 B19 100.3(3) . . . . ?
B17 B16 B18 B20 138.2(3) . . . . ?
B17 B16 B20 B15 101.0(3) . . . . ?
B17 B16 B20 B18 -36.9(3) . . . . ?
B17 B16 B20 C18 61.0(3) . . . . ?
B17 B16 B20 B19 0.6(4) . . . . ?
B17 C17 B18 B16 -40.7(2) . . . . ?
B17 C17 B18 B19 -143.0(3) . . . . ?
B17 C17 B18 B20 -102.9(3) . . . . ?
B17 C17 B19 B14 -106.5(3) . . . . ?
B17 C17 B19 B18 36.1(3) . . . . ?
B17 C17 B19 C18 -65.9(4) . . . . ?
B17 C17 B19 B20 -5.0(4) . . . . ?
B17 B18 B19 B14 0.6(4) . . . . ?
B17 B18 B19 C17 -32.3(3) . . . . ?
B17 B18 B19 C18 60.9(4) . . . . ?
B17 B18 B19 B20 101.4(3) . . . . ?
B17 B18 B20 B15 0.1(4) . . . . ?
B17 B18 B20 B16 37.5(3) . . . . ?
B17 B18 B20 C18 -60.3(3) . . . . ?
B17 B18 B20 B19 -99.8(3) . . . . ?
B18 B16 B17 B11 -139.0(3) . . . . ?
B18 B16 B17 B12 -102.7(3) . . . . ?
B18 B16 B17 C17 -40.6(3) . . . . ?
B18 B16 B20 B15 137.9(3) . . . . ?
B18 B16 B20 C18 97.9(3) . . . . ?
B18 B16 B20 B19 37.5(3) . . . . ?
B18 C17 B17 B11 102.6(3) . . . . ?
B18 C17 B17 B12 144.1(3) . . . . ?
B18 C17 B17 B16 41.3(3) . . . . ?
B18 C17 B19 B14 -142.6(3) . . . . ?
B18 C17 B19 C18 -102.0(3) . . . . ?
B18 C17 B19 B20 -41.1(3) . . . . ?
B18 B19 B20 B15 -100.6(3) . . . . ?
B18 B19 B20 B16 -37.8(3) . . . . ?
B18 B19 B20 C18 -133.3(3) . . . . ?
C18 B13 B14 B12 134.1(3) . . . . ?
C18 B13 B14 C17 93.6(3) . . . . ?
C18 B13 B14 B19 32.9(3) . . . . ?
C18 B13 B15 B11 -132.7(3) . . . . ?
C18 B13 B15 B16 -97.1(3) . . . . ?
C18 B13 B15 B20 -32.4(3) . . . . ?
C18 B14 C17 B12 102.7(3) . . . . ?
C18 B14 C17 B17 65.6(4) . . . . ?
C18 B14 C17 B18 -4.5(4) . . . . ?
C18 B14 C17 B19 -41.1(3) . . . . ?
C18 B14 B19 C17 130.7(3) . . . . ?
C18 B14 B19 B18 97.4(3) . . . . ?
C18 B14 B19 B20 32.8(3) . . . . ?
C18 B15 B16 N1 158.8(3) . . . . ?
C18 B15 B16 B11 -97.9(3) . . . . ?
C18 B15 B16 B17 -58.9(3) . . . . ?
C18 B15 B16 B18 3.7(4) . . . . ?
C18 B15 B16 B20 41.1(3) . . . . ?
C18 B15 B20 B16 -132.5(3) . . . . ?
C18 B15 B20 B18 -95.1(3) . . . . ?
C18 B15 B20 B19 -32.8(3) . . . . ?
C18 B19 B20 B15 32.7(2) . . . . ?
C18 B19 B20 B16 95.5(3) . . . . ?
C18 B19 B20 B18 133.3(3) . . . . ?
B19 B14 C17 B12 143.8(3) . . . . ?
B19 B14 C17 B17 106.7(3) . . . . ?
B19 B14 C17 B18 36.6(3) . . . . ?
B19 B14 C18 B13 -142.8(3) . . . . ?
B19 B14 C18 B15 -106.3(3) . . . . ?
B19 B14 C18 B20 -36.2(3) . . . . ?
B19 C17 B17 B11 66.7(4) . . . . ?
B19 C17 B17 B12 108.2(3) . . . . ?
B19 C17 B17 B16 5.4(4) . . . . ?
B19 C17 B17 B18 -35.9(3) . . . . ?
B19 C17 B18 B16 102.2(3) . . . . ?
B19 C17 B18 B17 143.0(3) . . . . ?
B19 C17 B18 B20 40.0(3) . . . . ?
B19 B18 B20 B15 99.9(3) . . . . ?
B19 B18 B20 B16 137.3(3) . . . . ?
B19 B18 B20 C18 39.5(3) . . . . ?
B19 C18 B20 B15 -142.6(3) . . . . ?
B19 C18 B20 B16 -101.7(3) . . . . ?
B19 C18 B20 B18 -40.0(3) . . . . ?
B20 B15 B16 N1 117.7(4) . . . . ?
B20 B15 B16 B11 -139.0(3) . . . . ?
B20 B15 B16 B17 -99.9(3) . . . . ?
B20 B15 B16 B18 -37.4(3) . . . . ?
B20 B15 C18 B13 144.1(3) . . . . ?
B20 B15 C18 B14 107.7(3) . . . . ?
B20 B15 C18 B19 36.2(3) . . . . ?
B20 B16 B17 B11 -101.8(3) . . . . ?
B20 B16 B17 B12 -65.5(3) . . . . ?
B20 B16 B17 C17 -3.4(4) . . . . ?
B20 B16 B17 B18 37.2(3) . . . . ?
B20 B16 B18 C17 -98.6(3) . . . . ?
B20 B16 B18 B17 -138.2(3) . . . . ?
B20 B16 B18 B19 -37.9(3) . . . . ?
B20 B18 B19 B14 -100.9(3) . . . . ?
B20 B18 B19 C17 -133.7(3) . . . . ?
B20 B18 B19 C18 -40.5(3) . . . . ?
B20 C18 B19 B14 143.2(3) . . . . ?
B20 C18 B19 C17 102.3(3) . . . . ?
B20 C18 B19 B18 41.4(3) . . . . ?
B1 B2 B3 B4 63.4(3) . . . . ?
B1 B2 B3 B7 -36.7(3) . . . . ?
B1 B2 B3 B10 101.1(3) . . . . ?
B1 B2 B3 C35 2.9(3) . . . . ?
B1 B2 N3 C25 -177.4(3) . . . . ?
B1 B2 N3 C26 0.0(4) . . . . ?
B1 B2 B7 B3 139.4(3) . . . . ?
B1 B2 B7 B6 36.9(3) . . . . ?
B1 B2 B7 C35 98.8(3) . . . . ?
B1 B2 B9 B8 -37.0(3) . . . . ?
B1 B2 B9 B10 -139.7(3) . . . . ?
B1 B2 B9 C36 -99.0(3) . . . . ?
B1 B2 B10 B3 -101.5(3) . . . . ?
B1 B2 B10 B4 -63.3(4) . . . . ?
B1 B2 B10 B9 36.3(3) . . . . ?
B1 B2 B10 C36 -3.2(3) . . . . ?
B1 N4 C27 C26 5.0(5) . . . . ?
B1 N4 C27 C28 -176.3(3) . . . . ?
B1 N4 C30 C29 175.7(3) . . . . ?
B1 N4 C30 C31 -4.8(6) . . . . ?
B1 B6 B7 B2 -36.8(3) . . . . ?
B1 B6 B7 B3 -100.8(3) . . . . ?
B1 B6 B7 C35 -133.4(3) . . . . ?
B1 B6 B8 B5 137.4(3) . . . . ?
B1 B6 B8 B9 38.2(3) . . . . ?
B1 B6 B8 C36 98.6(3) . . . . ?
B1 B6 C35 B3 4.7(4) . . . . ?
B1 B6 C35 B4 -65.8(4) . . . . ?
B1 B6 C35 B5 -102.2(3) . . . . ?
B1 B6 C35 B7 40.7(2) . . . . ?
B1 B7 C35 B3 103.1(3) . . . . ?
B1 B7 C35 B4 66.2(4) . . . . ?
B1 B7 C35 B5 -4.6(4) . . . . ?
B1 B7 C35 B6 -40.6(3) . . . . ?
B1 B8 B9 B2 36.8(3) . . . . ?
B1 B8 B9 B10 101.0(3) . . . . ?
B1 B8 B9 C36 133.7(3) . . . . ?
B1 B8 C36 B4 65.0(3) . . . . ?
B1 B8 C36 B5 101.6(3) . . . . ?
B1 B8 C36 B9 -40.3(2) . . . . ?
B1 B8 C36 B10 -5.0(4) . . . . ?
B1 B9 B10 B2 -36.3(3) . . . . ?
B1 B9 B10 B3 1.3(4) . . . . ?
B1 B9 B10 B4 64.3(4) . . . . ?
B1 B9 B10 C36 96.8(3) . . . . ?
B1 B9 C36 B4 -67.1(4) . . . . ?
B1 B9 C36 B5 3.7(4) . . . . ?
B1 B9 C36 B8 40.6(3) . . . . ?
B1 B9 C36 B10 -103.3(3) . . . . ?
B2 B1 N4 C27 -2.7(4) . . . . ?
B2 B1 N4 C30 -179.0(3) . . . . ?
B2 B1 B6 B5 -63.1(4) . . . . ?
B2 B1 B6 B7 36.7(3) . . . . ?
B2 B1 B6 B8 -100.9(3) . . . . ?
B2 B1 B6 C35 -2.5(4) . . . . ?
B2 B1 B7 B3 -36.6(3) . . . . ?
B2 B1 B7 B6 -138.7(3) . . . . ?
B2 B1 B7 C35 -98.5(3) . . . . ?
B2 B1 B8 B5 62.9(3) . . . . ?
B2 B1 B8 B6 100.5(3) . . . . ?
B2 B1 B8 B9 -36.8(3) . . . . ?
B2 B1 B8 C36 2.5(3) . . . . ?
B2 B1 B9 B8 138.9(3) . . . . ?
B2 B1 B9 B10 36.5(3) . . . . ?
B2 B1 B9 C36 98.9(3) . . . . ?
B2 B3 B4 B5 -63.7(3) . . . . ?
B2 B3 B4 B10 38.1(3) . . . . ?
B2 B3 B4 C35 -95.8(3) . . . . ?
B2 B3 B4 C36 -2.5(4) . . . . ?
B2 B3 B7 B1 36.3(3) . . . . ?
B2 B3 B7 B6 100.1(3) . . . . ?
B2 B3 B7 C35 132.8(3) . . . . ?
B2 B3 B10 B4 -136.9(3) . . . . ?
B2 B3 B10 B9 -37.7(3) . . . . ?
B2 B3 B10 C36 -97.9(3) . . . . ?
B2 B3 C35 B4 101.4(3) . . . . ?
B2 B3 C35 B5 65.1(3) . . . . ?
B2 B3 C35 B6 -4.9(4) . . . . ?
B2 B3 C35 B7 -40.9(2) . . . . ?
B2 N3 C25 C20 177.8(3) . . . . ?
B2 N3 C25 C24 -2.1(6) . . . . ?
B2 N3 C26 C19 -178.0(3) . . . . ?
B2 N3 C26 C27 2.1(5) . . . . ?
B2 B7 C35 B3 41.2(3) . . . . ?
B2 B7 C35 B4 4.3(4) . . . . ?
B2 B7 C35 B5 -66.5(4) . . . . ?
B2 B7 C35 B6 -102.5(3) . . . . ?
B2 B9 B10 B3 37.6(3) . . . . ?
B2 B9 B10 B4 100.5(3) . . . . ?
B2 B9 B10 C36 133.0(3) . . . . ?
B2 B9 C36 B4 -4.9(4) . . . . ?
B2 B9 C36 B5 65.9(4) . . . . ?
B2 B9 C36 B8 102.8(3) . . . . ?
B2 B9 C36 B10 -41.1(3) . . . . ?
B2 B10 C36 B4 -101.8(3) . . . . ?
B2 B10 C36 B5 -64.9(3) . . . . ?
B2 B10 C36 B8 5.2(4) . . . . ?
B2 B10 C36 B9 40.7(2) . . . . ?
B3 B2 N3 C25 41.7(5) . . . . ?
B3 B2 N3 C26 -140.8(3) . . . . ?
B3 B2 B7 B1 -139.4(3) . . . . ?
B3 B2 B7 B6 -102.5(3) . . . . ?
B3 B2 B7 C35 -40.6(3) . . . . ?
B3 B2 B9 B1 101.9(3) . . . . ?
B3 B2 B9 B8 64.9(3) . . . . ?
B3 B2 B9 B10 -37.7(3) . . . . ?
B3 B2 B9 C36 3.0(4) . . . . ?
B3 B2 B10 B4 38.2(3) . . . . ?
B3 B2 B10 B9 137.8(3) . . . . ?
B3 B2 B10 C36 98.3(3) . . . . ?
B3 B4 B5 B6 0.7(4) . . . . ?
B3 B4 B5 B8 65.3(4) . . . . ?
B3 B4 B5 C35 -32.5(3) . . . . ?
B3 B4 B5 C36 98.2(3) . . . . ?
B3 B4 B10 B2 -38.2(3) . . . . ?
B3 B4 B10 B9 -101.3(3) . . . . ?
B3 B4 B10 C36 -133.8(3) . . . . ?
B3 B4 C35 B5 143.5(3) . . . . ?
B3 B4 C35 B6 107.5(3) . . . . ?
B3 B4 C35 B7 36.9(3) . . . . ?
B3 B4 C36 B5 -101.7(3) . . . . ?
B3 B4 C36 B8 -65.5(4) . . . . ?
B3 B4 C36 B9 4.7(4) . . . . ?
B3 B4 C36 B10 41.1(3) . . . . ?
B3 B7 C35 B4 -36.9(3) . . . . ?
B3 B7 C35 B5 -107.7(3) . . . . ?
B3 B7 C35 B6 -143.7(3) . . . . ?
B3 B10 C36 B4 -40.0(3) . . . . ?
B3 B10 C36 B5 -3.1(4) . . . . ?
B3 B10 C36 B8 67.0(3) . . . . ?
B3 B10 C36 B9 102.5(3) . . . . ?
N3 B2 B3 B4 -154.3(3) . . . . ?
N3 B2 B3 B7 105.6(4) . . . . ?
N3 B2 B3 B10 -116.5(4) . . . . ?
N3 B2 B3 C35 145.3(3) . . . . ?
N3 B2 B7 B1 102.4(4) . . . . ?
N3 B2 B7 B3 -118.2(4) . . . . ?
N3 B2 B7 B6 139.3(3) . . . . ?
N3 B2 B7 C35 -158.8(3) . . . . ?
N3 B2 B9 B1 -101.9(4) . . . . ?
N3 B2 B9 B8 -138.9(3) . . . . ?
N3 B2 B9 B10 118.4(4) . . . . ?
N3 B2 B9 C36 159.1(3) . . . . ?
N3 B2 B10 B3 116.0(4) . . . . ?
N3 B2 B10 B4 154.2(4) . . . . ?
N3 B2 B10 B9 -106.2(4) . . . . ?
N3 B2 B10 C36 -145.8(3) . . . . ?
N3 C26 C27 N4 -4.7(5) . . . . ?
N3 C26 C27 C28 177.0(4) . . . . ?
B4 B3 B7 B1 -63.6(3) . . . . ?
B4 B3 B7 B2 -99.9(3) . . . . ?
B4 B3 B7 B6 0.2(4) . . . . ?
B4 B3 B7 C35 32.9(2) . . . . ?
B4 B3 B10 B2 136.9(3) . . . . ?
B4 B3 B10 B9 99.2(3) . . . . ?
B4 B3 B10 C36 39.0(3) . . . . ?
B4 B3 C35 B5 -36.3(3) . . . . ?
B4 B3 C35 B6 -106.3(3) . . . . ?
B4 B3 C35 B7 -142.3(3) . . . . ?
B4 B5 B6 B1 63.0(4) . . . . ?
B4 B5 B6 B7 -0.6(4) . . . . ?
B4 B5 B6 B8 101.0(3) . . . . ?
B4 B5 B6 C35 -32.8(3) . . . . ?
B4 B5 B8 B1 -63.9(4) . . . . ?
B4 B5 B8 B6 -101.7(3) . . . . ?
B4 B5 B8 B9 -0.7(4) . . . . ?
B4 B5 B8 C36 32.4(3) . . . . ?
B4 B5 C35 B3 36.1(3) . . . . ?
B4 B5 C35 B6 143.0(3) . . . . ?
B4 B5 C35 B7 106.6(3) . . . . ?
B4 B5 C36 B8 -143.2(3) . . . . ?
B4 B5 C36 B9 -106.2(4) . . . . ?
B4 B5 C36 B10 -36.4(3) . . . . ?
B4 B10 C36 B5 36.9(3) . . . . ?
B4 B10 C36 B8 107.0(3) . . . . ?
B4 B10 C36 B9 142.5(3) . . . . ?
N4 B1 B2 B3 148.1(3) . . . . ?
N4 B1 B2 N3 0.3(4) . . . . ?
N4 B1 B2 B7 111.8(3) . . . . ?
N4 B1 B2 B9 -111.8(3) . . . . ?
N4 B1 B2 B10 -147.9(3) . . . . ?
N4 B1 B6 B5 154.4(4) . . . . ?
N4 B1 B6 B7 -105.8(4) . . . . ?
N4 B1 B6 B8 116.6(4) . . . . ?
N4 B1 B6 C35 -145.0(3) . . . . ?
N4 B1 B7 B2 -102.0(4) . . . . ?
N4 B1 B7 B3 -138.6(3) . . . . ?
N4 B1 B7 B6 119.3(4) . . . . ?
N4 B1 B7 C35 159.5(3) . . . . ?
N4 B1 B8 B5 -154.5(3) . . . . ?
N4 B1 B8 B6 -116.9(4) . . . . ?
N4 B1 B8 B9 105.9(4) . . . . ?
N4 B1 B8 C36 145.1(3) . . . . ?
N4 B1 B9 B2 102.1(4) . . . . ?
N4 B1 B9 B8 -119.0(4) . . . . ?
N4 B1 B9 B10 138.5(3) . . . . ?
N4 B1 B9 C36 -159.0(3) . . . . ?
N4 C27 C28 C29 0.1(4) . . . . ?
N4 C30 C31 C32 179.5(3) . . . . ?
B5 B4 B10 B2 62.7(4) . . . . ?
B5 B4 B10 B3 100.9(3) . . . . ?
B5 B4 B10 B9 -0.4(4) . . . . ?
B5 B4 B10 C36 -32.9(3) . . . . ?
B5 B4 C35 B3 -143.5(3) . . . . ?
B5 B4 C35 B6 -36.0(3) . . . . ?
B5 B4 C35 B7 -106.5(3) . . . . ?
B5 B4 C36 B8 36.2(3) . . . . ?
B5 B4 C36 B9 106.4(3) . . . . ?
B5 B4 C36 B10 142.7(3) . . . . ?
B5 B6 B7 B1 101.0(3) . . . . ?
B5 B6 B7 B2 64.2(3) . . . . ?
B5 B6 B7 B3 0.2(3) . . . . ?
B5 B6 B7 C35 -32.4(2) . . . . ?
B5 B6 B8 B1 -137.4(3) . . . . ?
B5 B6 B8 B9 -99.2(3) . . . . ?
B5 B6 B8 C36 -38.8(3) . . . . ?
B5 B6 C35 B3 107.0(3) . . . . ?
B5 B6 C35 B4 36.4(3) . . . . ?
B5 B6 C35 B7 142.9(3) . . . . ?
B5 B8 B9 B1 -100.6(3) . . . . ?
B5 B8 B9 B2 -63.8(4) . . . . ?
B5 B8 B9 B10 0.4(4) . . . . ?
B5 B8 B9 C36 33.1(3) . . . . ?
B5 B8 C36 B4 -36.6(3) . . . . ?
B5 B8 C36 B9 -141.9(3) . . . . ?
B5 B8 C36 B10 -106.6(3) . . . . ?
B6 B1 B2 B3 -0.3(4) . . . . ?
B6 B1 B2 N3 -148.2(3) . . . . ?
B6 B1 B2 B7 -36.6(3) . . . . ?
B6 B1 B2 B9 99.8(3) . . . . ?
B6 B1 B2 B10 63.7(3) . . . . ?
B6 B1 N4 C27 137.9(4) . . . . ?
B6 B1 N4 C30 -38.4(5) . . . . ?
B6 B1 B7 B2 138.7(3) . . . . ?
B6 B1 B7 B3 102.2(3) . . . . ?
B6 B1 B7 C35 40.2(3) . . . . ?
B6 B1 B8 B5 -37.5(3) . . . . ?
B6 B1 B8 B9 -137.2(3) . . . . ?
B6 B1 B8 C36 -98.0(3) . . . . ?
B6 B1 B9 B2 -101.0(3) . . . . ?
B6 B1 B9 B8 37.9(3) . . . . ?
B6 B1 B9 B10 -64.6(4) . . . . ?
B6 B1 B9 C36 -2.1(4) . . . . ?
B6 B5 B8 B1 37.9(3) . . . . ?
B6 B5 B8 B9 101.1(3) . . . . ?
B6 B5 B8 C36 134.1(3) . . . . ?
B6 B5 C35 B3 -107.0(3) . . . . ?
B6 B5 C35 B4 -143.0(3) . . . . ?
B6 B5 C35 B7 -36.4(3) . . . . ?
B6 B5 C36 B4 102.5(3) . . . . ?
B6 B5 C36 B8 -40.7(3) . . . . ?
B6 B5 C36 B9 -3.7(5) . . . . ?
B6 B5 C36 B10 66.2(4) . . . . ?
B6 B7 C35 B3 143.7(3) . . . . ?
B6 B7 C35 B4 106.8(3) . . . . ?
B6 B7 C35 B5 36.0(3) . . . . ?
B6 B8 B9 B1 -38.2(3) . . . . ?
B6 B8 B9 B2 -1.3(4) . . . . ?
B6 B8 B9 B10 62.9(4) . . . . ?
B6 B8 B9 C36 95.5(3) . . . . ?
B6 B8 C36 B4 2.9(4) . . . . ?
B6 B8 C36 B5 39.5(3) . . . . ?
B6 B8 C36 B9 -102.4(3) . . . . ?
B6 B8 C36 B10 -67.1(3) . . . . ?
B7 B1 B2 B3 36.3(3) . . . . ?
B7 B1 B2 N3 -111.5(3) . . . . ?
B7 B1 B2 B9 136.4(3) . . . . ?
B7 B1 B2 B10 100.3(3) . . . . ?
B7 B1 N4 C27 64.9(4) . . . . ?
B7 B1 N4 C30 -111.4(4) . . . . ?
B7 B1 B6 B5 -99.8(3) . . . . ?
B7 B1 B6 B8 -137.6(3) . . . . ?
B7 B1 B6 C35 -39.2(2) . . . . ?
B7 B1 B8 B5 -0.1(4) . . . . ?
B7 B1 B8 B6 37.5(3) . . . . ?
B7 B1 B8 B9 -99.8(3) . . . . ?
B7 B1 B8 C36 -60.5(3) . . . . ?
B7 B1 B9 B2 -38.5(2) . . . . ?
B7 B1 B9 B8 100.4(3) . . . . ?
B7 B1 B9 B10 -2.0(4) . . . . ?
B7 B1 B9 C36 60.4(3) . . . . ?
B7 B2 B3 B4 100.1(3) . . . . ?
B7 B2 B3 B10 137.9(3) . . . . ?
B7 B2 B3 C35 39.7(2) . . . . ?
B7 B2 N3 C25 114.1(4) . . . . ?
B7 B2 N3 C26 -68.4(4) . . . . ?
B7 B2 B9 B1 39.1(2) . . . . ?
B7 B2 B9 B8 2.0(4) . . . . ?
B7 B2 B9 B10 -100.6(3) . . . . ?
B7 B2 B9 C36 -59.9(3) . . . . ?
B7 B2 B10 B3 -37.4(3) . . . . ?
B7 B2 B10 B4 0.8(4) . . . . ?
B7 B2 B10 B9 100.4(3) . . . . ?
B7 B2 B10 C36 60.9(3) . . . . ?
B7 B3 B4 B5 -0.6(4) . . . . ?
B7 B3 B4 B10 101.2(3) . . . . ?
B7 B3 B4 C35 -32.8(2) . . . . ?
B7 B3 B4 C36 60.6(3) . . . . ?
B7 B3 B10 B2 37.7(3) . . . . ?
B7 B3 B10 B4 -99.2(3) . . . . ?
B7 B3 B10 B9 0.0(4) . . . . ?
B7 B3 B10 C36 -60.3(3) . . . . ?
B7 B3 C35 B4 142.3(3) . . . . ?
B7 B3 C35 B5 106.0(3) . . . . ?
B7 B3 C35 B6 36.0(3) . . . . ?
B7 B6 B8 B1 -38.1(3) . . . . ?
B7 B6 B8 B5 99.3(3) . . . . ?
B7 B6 B8 B9 0.1(4) . . . . ?
B7 B6 B8 C36 60.5(3) . . . . ?
B7 B6 C35 B3 -35.9(3) . . . . ?
B7 B6 C35 B4 -106.4(3) . . . . ?
B7 B6 C35 B5 -142.9(3) . . . . ?
B8 B1 B2 B3 -63.5(3) . . . . ?
B8 B1 B2 N3 148.6(3) . . . . ?
B8 B1 B2 B7 -99.8(3) . . . . ?
B8 B1 B2 B9 36.6(2) . . . . ?
B8 B1 B2 B10 0.5(3) . . . . ?
B8 B1 N4 C27 -143.5(3) . . . . ?
B8 B1 N4 C30 40.2(5) . . . . ?
B8 B1 B6 B5 37.8(3) . . . . ?
B8 B1 B6 B7 137.6(3) . . . . ?
B8 B1 B6 C35 98.4(3) . . . . ?
B8 B1 B7 B2 101.2(3) . . . . ?
B8 B1 B7 B3 64.6(3) . . . . ?
B8 B1 B7 B6 -37.6(3) . . . . ?
B8 B1 B7 C35 2.7(4) . . . . ?
B8 B1 B9 B2 -138.9(3) . . . . ?
B8 B1 B9 B10 -102.5(3) . . . . ?
B8 B1 B9 C36 -40.0(3) . . . . ?
B8 B5 B6 B1 -37.9(3) . . . . ?
B8 B5 B6 B7 -101.6(3) . . . . ?
B8 B5 B6 C35 -133.7(3) . . . . ?
B8 B5 C35 B3 -66.0(4) . . . . ?
B8 B5 C35 B4 -102.1(3) . . . . ?
B8 B5 C35 B6 41.0(3) . . . . ?
B8 B5 C35 B7 4.6(4) . . . . ?
B8 B5 C36 B4 143.2(3) . . . . ?
B8 B5 C36 B9 37.0(3) . . . . ?
B8 B5 C36 B10 106.8(3) . . . . ?
B8 B6 B7 B1 37.9(3) . . . . ?
B8 B6 B7 B2 1.2(4) . . . . ?
B8 B6 B7 B3 -62.8(3) . . . . ?
B8 B6 B7 C35 -95.5(3) . . . . ?
B8 B6 C35 B3 66.9(4) . . . . ?
B8 B6 C35 B4 -3.6(4) . . . . ?
B8 B6 C35 B5 -40.1(3) . . . . ?
B8 B6 C35 B7 102.8(3) . . . . ?
B8 B9 B10 B2 -100.6(3) . . . . ?
B8 B9 B10 B3 -63.0(4) . . . . ?
B8 B9 B10 B4 0.0(4) . . . . ?
B8 B9 B10 C36 32.5(3) . . . . ?
B8 B9 C36 B4 -107.7(3) . . . . ?
B8 B9 C36 B5 -36.9(3) . . . . ?
B8 B9 C36 B10 -143.9(3) . . . . ?
B9 B1 B2 B3 -100.1(3) . . . . ?
B9 B1 B2 N3 112.1(3) . . . . ?
B9 B1 B2 B7 -136.4(3) . . . . ?
B9 B1 B2 B10 -36.1(2) . . . . ?
B9 B1 N4 C27 -70.6(4) . . . . ?
B9 B1 N4 C30 113.1(4) . . . . ?
B9 B1 B6 B5 0.1(4) . . . . ?
B9 B1 B6 B7 99.9(3) . . . . ?
B9 B1 B6 B8 -37.7(3) . . . . ?
B9 B1 B6 C35 60.7(3) . . . . ?
B9 B1 B7 B2 38.6(3) . . . . ?
B9 B1 B7 B3 2.0(4) . . . . ?
B9 B1 B7 B6 -100.2(3) . . . . ?
B9 B1 B7 C35 -59.9(3) . . . . ?
B9 B1 B8 B5 99.7(3) . . . . ?
B9 B1 B8 B6 137.2(3) . . . . ?
B9 B1 B8 C36 39.2(2) . . . . ?
B9 B2 B3 B4 -0.3(4) . . . . ?
B9 B2 B3 B7 -100.4(3) . . . . ?
B9 B2 B3 B10 37.4(3) . . . . ?
B9 B2 B3 C35 -60.8(3) . . . . ?
B9 B2 N3 C25 -109.4(4) . . . . ?
B9 B2 N3 C26 68.1(4) . . . . ?
B9 B2 B7 B1 -38.9(3) . . . . ?
B9 B2 B7 B3 100.6(3) . . . . ?
B9 B2 B7 B6 -2.0(4) . . . . ?
B9 B2 B7 C35 59.9(3) . . . . ?
B9 B2 B10 B3 -137.8(3) . . . . ?
B9 B2 B10 B4 -99.6(3) . . . . ?
B9 B2 B10 C36 -39.6(2) . . . . ?
B9 B8 C36 B4 105.3(3) . . . . ?
B9 B8 C36 B5 141.9(3) . . . . ?
B9 B8 C36 B10 35.4(3) . . . . ?
B9 B10 C36 B4 -142.5(3) . . . . ?
B9 B10 C36 B5 -105.6(3) . . . . ?
B9 B10 C36 B8 -35.5(3) . . . . ?
B10 B2 B3 B4 -37.8(3) . . . . ?
B10 B2 B3 B7 -137.9(3) . . . . ?
B10 B2 B3 C35 -98.2(3) . . . . ?
B10 B2 N3 C25 -36.5(5) . . . . ?
B10 B2 N3 C26 140.9(3) . . . . ?
B10 B2 B7 B1 -101.7(3) . . . . ?
B10 B2 B7 B3 37.7(3) . . . . ?
B10 B2 B7 B6 -64.8(3) . . . . ?
B10 B2 B7 C35 -2.9(4) . . . . ?
B10 B2 B9 B1 139.7(3) . . . . ?
B10 B2 B9 B8 102.7(3) . . . . ?
B10 B2 B9 C36 40.7(3) . . . . ?
B10 B3 B4 B5 -101.8(3) . . . . ?
B10 B3 B4 C35 -133.9(3) . . . . ?
B10 B3 B4 C36 -40.6(3) . . . . ?
B10 B3 B7 B1 -1.3(4) . . . . ?
B10 B3 B7 B2 -37.6(3) . . . . ?
B10 B3 B7 B6 62.6(3) . . . . ?
B10 B3 B7 C35 95.2(3) . . . . ?
B10 B3 C35 B4 39.6(3) . . . . ?
B10 B3 C35 B5 3.3(4) . . . . ?
B10 B3 C35 B6 -66.7(3) . . . . ?
B10 B3 C35 B7 -102.7(3) . . . . ?
B10 B4 B5 B6 -63.8(4) . . . . ?
B10 B4 B5 B8 0.7(4) . . . . ?
B10 B4 B5 C35 -97.1(3) . . . . ?
B10 B4 B5 C36 33.6(3) . . . . ?
B10 B4 C35 B3 -40.8(3) . . . . ?
B10 B4 C35 B5 102.7(3) . . . . ?
B10 B4 C35 B6 66.7(4) . . . . ?
B10 B4 C35 B7 -3.8(4) . . . . ?
B10 B4 C36 B5 -142.7(3) . . . . ?
B10 B4 C36 B8 -106.5(3) . . . . ?
B10 B4 C36 B9 -36.3(3) . . . . ?
B10 B9 C36 B4 36.2(3) . . . . ?
B10 B9 C36 B5 107.0(3) . . . . ?
B10 B9 C36 B8 143.9(3) . . . . ?
C19 C20 C21 C22 -179.8(4) . . . . ?
C19 C20 C25 N3 0.0(4) . . . . ?
C19 C20 C25 C24 179.9(3) . . . . ?
C19 C26 C27 N4 175.4(3) . . . . ?
C19 C26 C27 C28 -2.9(6) . . . . ?
C20 C19 C26 N3 0.1(4) . . . . ?
C20 C19 C26 C27 180.0(3) . . . . ?
C20 C21 C22 C23 -0.6(6) . . . . ?
C21 C20 C25 N3 179.8(3) . . . . ?
C21 C20 C25 C24 -0.3(5) . . . . ?
C21 C22 C23 C24 0.5(6) . . . . ?
C22 C23 C24 C25 -0.2(6) . . . . ?
C23 C24 C25 N3 -180.0(3) . . . . ?
C23 C24 C25 C20 0.1(5) . . . . ?
C25 N3 C26 C19 -0.1(4) . . . . ?
C25 N3 C26 C27 -180.0(3) . . . . ?
C25 C20 C21 C22 0.5(5) . . . . ?
C26 N3 C25 C20 0.0(3) . . . . ?
C26 N3 C25 C24 -179.9(3) . . . . ?
C26 C19 C20 C21 -179.8(4) . . . . ?
C26 C19 C20 C25 -0.1(4) . . . . ?
C26 C27 C28 C29 178.6(3) . . . . ?
C27 N4 C30 C29 -1.0(4) . . . . ?
C27 N4 C30 C31 178.4(3) . . . . ?
C27 C28 C29 C30 -0.7(4) . . . . ?
C27 C28 C29 C34 179.0(4) . . . . ?
C28 C29 C30 N4 1.1(4) . . . . ?
C28 C29 C30 C31 -178.4(3) . . . . ?
C28 C29 C34 C33 178.6(4) . . . . ?
C29 C30 C31 C32 -1.1(5) . . . . ?
C30 N4 C27 C26 -178.0(3) . . . . ?
C30 N4 C27 C28 0.6(4) . . . . ?
C30 C29 C34 C33 -1.7(6) . . . . ?
C30 C31 C32 C33 0.3(6) . . . . ?
C31 C32 C33 C34 -0.3(6) . . . . ?
C32 C33 C34 C29 1.0(6) . . . . ?
C34 C29 C30 N4 -178.7(3) . . . . ?
C34 C29 C30 C31 1.8(5) . . . . ?
C35 B3 B4 B5 32.2(3) . . . . ?
C35 B3 B4 B10 133.9(3) . . . . ?
C35 B3 B4 C36 93.4(3) . . . . ?
C35 B3 B7 B1 -96.5(3) . . . . ?
C35 B3 B7 B2 -132.8(3) . . . . ?
C35 B3 B7 B6 -32.7(2) . . . . ?
C35 B3 B10 B2 97.8(3) . . . . ?
C35 B3 B10 B4 -39.1(3) . . . . ?
C35 B3 B10 B9 60.2(3) . . . . ?
C35 B3 B10 C36 -0.1(3) . . . . ?
C35 B4 B5 B6 33.2(2) . . . . ?
C35 B4 B5 B8 97.7(3) . . . . ?
C35 B4 B5 C36 130.7(3) . . . . ?
C35 B4 B10 B2 1.7(4) . . . . ?
C35 B4 B10 B3 39.8(3) . . . . ?
C35 B4 B10 B9 -61.4(4) . . . . ?
C35 B4 B10 C36 -94.0(3) . . . . ?
C35 B4 C36 B5 -41.0(3) . . . . ?
C35 B4 C36 B8 -4.8(4) . . . . ?
C35 B4 C36 B9 65.3(4) . . . . ?
C35 B4 C36 B10 101.7(3) . . . . ?
C35 B5 B6 B1 95.8(3) . . . . ?
C35 B5 B6 B7 32.2(2) . . . . ?
C35 B5 B6 B8 133.7(3) . . . . ?
C35 B5 B8 B1 -2.5(4) . . . . ?
C35 B5 B8 B6 -40.4(3) . . . . ?
C35 B5 B8 B9 60.7(4) . . . . ?
C35 B5 B8 C36 93.8(3) . . . . ?
C35 B5 C36 B4 41.2(3) . . . . ?
C35 B5 C36 B8 -102.0(3) . . . . ?
C35 B5 C36 B9 -65.0(4) . . . . ?
C35 B5 C36 B10 4.9(4) . . . . ?
C35 B6 B7 B1 133.4(3) . . . . ?
C35 B6 B7 B2 96.6(3) . . . . ?
C35 B6 B7 B3 32.6(2) . . . . ?
C35 B6 B8 B1 -98.1(3) . . . . ?
C35 B6 B8 B5 39.3(3) . . . . ?
C35 B6 B8 B9 -59.9(3) . . . . ?
C35 B6 B8 C36 0.4(3) . . . . ?
C36 B4 B5 B6 -97.4(3) . . . . ?
C36 B4 B5 B8 -32.9(3) . . . . ?
C36 B4 B5 C35 -130.7(3) . . . . ?
C36 B4 B10 B2 95.6(3) . . . . ?
C36 B4 B10 B3 133.8(3) . . . . ?
C36 B4 B10 B9 32.5(3) . . . . ?
C36 B4 C35 B3 -102.4(3) . . . . ?
C36 B4 C35 B5 41.1(3) . . . . ?
C36 B4 C35 B6 5.1(4) . . . . ?
C36 B4 C35 B7 -65.4(4) . . . . ?
C36 B5 B6 B1 2.0(4) . . . . ?
C36 B5 B6 B7 -61.6(4) . . . . ?
C36 B5 B6 B8 40.0(3) . . . . ?
C36 B5 B6 C35 -93.8(3) . . . . ?
C36 B5 B8 B1 -96.3(3) . . . . ?
C36 B5 B8 B6 -134.1(3) . . . . ?
C36 B5 B8 B9 -33.1(3) . . . . ?
C36 B5 C35 B3 -4.9(4) . . . . ?
C36 B5 C35 B4 -41.0(2) . . . . ?
C36 B5 C35 B6 102.0(3) . . . . ?
C36 B5 C35 B7 65.6(4) . . . . ?
C36 B8 B9 B1 -133.7(3) . . . . ?
C36 B8 B9 B2 -96.9(3) . . . . ?
C36 B8 B9 B10 -32.6(3) . . . . ?
C36 B9 B10 B2 -133.0(3) . . . . ?
C36 B9 B10 B3 -95.5(3) . . . . ?
C36 B9 B10 B4 -32.5(3) . . . . ?
